data_7214036
loop_
_publ_author_name
'Han, Bao-Xia'
'Wang, Chuan-Zeng'
'Chen, Kai'
'Xiao, Xin'
'Tao, Zhu'
'Xue, Sai-Feng'
'Zhang, Yun-Qian'
'Zhu, Qian-Jiang'

_publ_section_title
;
 Coordination and supramolecular assemblies of K+/Ln3+ to
 perhydroxycucurbit[5]uril in the presence of [PMo12O40]3&#x2212;:
 potential application in isolation of light lanthanides
;
_journal_issue 9
_journal_name_full CrystEngComm
_journal_page_first 1615
_journal_paper_doi 10.1039/c3ce42063a
_journal_volume 16
_journal_year 2014
_chemical_formula_moiety 'C30 H36 Cl N20 O23 Pr, P Mo12 O40, H3 O, 15(H2 O)'
_chemical_formula_sum 'C30 H69 Cl Mo12 N20 O79 P Pr'
_chemical_formula_weight 3332.66
_chemical_name_systematic
; 
 ? 
;
_space_group_IT_number 29
_symmetry_cell_setting orthorhombic
_symmetry_space_group_name_Hall 'P 2c -2ac'
_symmetry_space_group_name_H-M 'P c a 21'
_atom_sites_solution_hydrogens geom
_atom_sites_solution_primary direct
_atom_sites_solution_secondary difmap
_audit_creation_method SHELXL-97
_cell_angle_alpha 90.00
_cell_angle_beta 90.00
_cell_angle_gamma 90.00
_cell_formula_units_Z 8
_cell_length_a 46.551(5)
_cell_length_b 15.6964(17)
_cell_length_c 22.913(3)
_cell_measurement_temperature 223(2)
_cell_volume 16742(3)
_computing_structure_refinement 'SHELXL-97 (Sheldrick, 1997)'
_computing_structure_solution 'SHELXS-97 (Sheldrick, 1990)'
_diffrn_ambient_temperature 223(2)
_diffrn_measured_fraction_theta_full 1.000
_diffrn_measured_fraction_theta_max 1.000
_diffrn_measurement_device_type 'Bruker Smart Apex2 CCD Detector'
_diffrn_measurement_method '\f and \w scan'
_diffrn_radiation_monochromator graphite
_diffrn_radiation_source 'fine-focus sealed tube'
_diffrn_radiation_type MoK\a
_diffrn_radiation_wavelength 0.71073
_diffrn_reflns_av_R_equivalents 0.0966
_diffrn_reflns_av_sigmaI/netI 0.1030
_diffrn_reflns_limit_h_max 48
_diffrn_reflns_limit_h_min -55
_diffrn_reflns_limit_k_max 18
_diffrn_reflns_limit_k_min -18
_diffrn_reflns_limit_l_max 27
_diffrn_reflns_limit_l_min -27
_diffrn_reflns_number 113606
_diffrn_reflns_theta_full 25.10
_diffrn_reflns_theta_max 25.10
_diffrn_reflns_theta_min 0.87
_exptl_absorpt_coefficient_mu 2.501
_exptl_absorpt_correction_T_max 0.5852
_exptl_absorpt_correction_T_min 0.5111
_exptl_absorpt_correction_type multi-scan
_exptl_absorpt_process_details 'SADABS (Bruker, 2008)'
_exptl_crystal_colour colorless
_exptl_crystal_density_diffrn 2.644
_exptl_crystal_density_method 'not measured'
_exptl_crystal_description prism
_exptl_crystal_F_000 12928
_exptl_crystal_size_max 0.31
_exptl_crystal_size_mid 0.26
_exptl_crystal_size_min 0.24
_platon_squeeze_details
;
;
_refine_diff_density_max 1.449
_refine_diff_density_min -1.205
_refine_diff_density_rms 0.175
_refine_ls_abs_structure_details 'Flack H D (1983), Acta Cryst. A39, 876-881'
_refine_ls_extinction_method none
_refine_ls_goodness_of_fit_ref 1.015
_refine_ls_hydrogen_treatment constr
_refine_ls_matrix_type full
_refine_ls_number_parameters 2167
_refine_ls_number_reflns 29635
_refine_ls_number_restraints 1
_refine_ls_restrained_S_all 1.015
_refine_ls_R_factor_all 0.0835
_refine_ls_R_factor_gt 0.0564
_refine_ls_shift/su_max 0.002
_refine_ls_shift/su_mean 0.000
_refine_ls_structure_factor_coef Fsqd
_refine_ls_weighting_details 'calc w=1/[\s^2^(Fo^2^)+(0.0551P)^2^+0.0000P] where P=(Fo^2^+2Fc^2^)/3'
_refine_ls_weighting_scheme calc
_refine_ls_wR_factor_gt 0.1245
_refine_ls_wR_factor_ref 0.1357
_reflns_number_gt 20924
_reflns_number_total 29635
_reflns_threshold_expression >2sigma(I)
_cod_data_source_file c3ce42063a.txt
_cod_data_source_block p3
_cod_database_code 7214036

loop_
_symmetry_equiv_pos_as_xyz
'x, y, z'
'-x, -y, z+1/2'
'x+1/2, -y, z'
'-x+1/2, y, z+1/2'

loop_
_atom_site_label
_atom_site_type_symbol
_atom_site_fract_x
_atom_site_fract_y
_atom_site_fract_z
_atom_site_U_iso_or_equiv
_atom_site_adp_type
_atom_site_occupancy
_atom_site_symmetry_multiplicity
_atom_site_calc_flag
_atom_site_refinement_flags
O7W O 0.20125(14) 0.4959(3) -0.0015(3) 0.072(2) Uani 1 1 d .
O8W O 0.54722(14) -0.0209(3) 1.0359(2) 0.055(2) Uani 1 1 d .
O9W O 0.29780(14) -0.0105(3) 0.2208(3) 0.061(2) Uani 1 1 d .
O10W O 0.4489(2) 0.5158(8) 0.8246(6) 0.196(6) Uani 1 1 d .
O1W O 0.41082(13) 0.0120(3) 0.6289(3) 0.0519(8) Uani 1 1 d .
O2W O 0.46987(13) 0.0829(5) 0.6539(3) 0.076(2) Uani 1 1 d .
O3W O 0.46550(12) -0.0853(4) 0.6546(2) 0.0519(8) Uani 1 1 d .
O4W O 0.33938(13) 0.5190(3) 0.4082(3) 0.0519(8) Uani 1 1 d .
O5W O 0.28834(12) 0.6092(4) 0.3842(2) 0.0519(8) Uani 1 1 d .
O6W O 0.28286(13) 0.4440(5) 0.3885(3) 0.090(3) Uani 1 1 d .
Pr1 Pr 0.435207(9) 0.01024(2) 0.725649(18) 0.02711(11) Uani 1 1 d .
Pr2 Pr 0.316089(9) 0.51971(2) 0.310671(18) 0.02520(11) Uani 1 1 d .
Cl1 Cl 0.42419(5) 0.00881(12) 0.84475(10) 0.0459(7) Uani 1 1 d .
Cl2 Cl 0.32655(4) 0.51444(12) 0.19040(9) 0.0355(6) Uani 1 1 d .
O41 O 0.34030(10) 0.3625(3) 0.5805(2) 0.0440(17) Uani 1 1 d .
O42 O 0.41094(9) 0.5166(2) 0.5932(2) 0.0255(14) Uani 1 1 d .
O43 O 0.35707(11) 0.5316(3) 0.5712(3) 0.0418(17) Uani 1 1 d .
O44 O 0.51249(11) 0.4904(2) 0.5728(2) 0.0300(14) Uani 1 1 d .
O45 O 0.35087(10) 0.0220(3) 0.6222(2) 0.0308(15) Uani 1 1 d .
O46 O 0.39458(10) -0.0123(3) 0.4620(2) 0.0322(15) Uani 1 1 d .
O47 O 0.40105(12) 0.5012(3) 0.4155(2) 0.0325(16) Uani 1 1 d .
O48 O 0.44849(11) 0.4071(3) 0.4079(2) 0.0351(15) Uani 1 1 d .
O49 O 0.25496(10) -0.0504(3) 0.5585(2) 0.0275(14) Uani 1 1 d .
O50 O 0.24988(10) 0.1547(2) 0.39161(19) 0.0232(13) Uani 1 1 d .
O51 O 0.45171(11) 0.5782(3) 0.4026(2) 0.0397(16) Uani 1 1 d .
O52 O 0.27012(10) 0.0060(2) 0.3440(2) 0.0214(13) Uani 1 1 d .
O53 O 0.38306(10) 0.4130(3) 0.5040(2) 0.0337(15) Uani 1 1 d .
O54 O 0.47791(12) 0.5117(3) 0.6933(2) 0.0385(17) Uani 1 1 d .
O55 O 0.47756(11) 0.3607(3) 0.7573(2) 0.0414(16) Uani 1 1 d .
O56 O 0.31694(10) -0.0840(3) 0.3385(2) 0.0326(15) Uani 1 1 d .
O57 O 0.37103(9) -0.0940(3) 0.3716(2) 0.0250(13) Uani 1 1 d .
O58 O 0.33807(9) -0.1821(3) 0.4528(2) 0.0285(14) Uani 1 1 d .
O59 O 0.30260(10) 0.1141(3) 0.6288(2) 0.0308(14) Uani 1 1 d .
O60 O 0.24297(9) -0.1133(3) 0.40239(19) 0.0249(13) Uani 1 1 d .
O61 O 0.54368(10) 0.6351(3) 0.5444(2) 0.0356(15) Uani 1 1 d .
O62 O 0.41207(10) 0.7040(3) 0.5819(2) 0.0310(14) Uani 1 1 d .
O63 O 0.37353(10) 0.4472(3) 0.6640(2) 0.0313(15) Uani 1 1 d .
O64 O 0.40003(10) 0.3363(3) 0.5969(2) 0.0326(15) Uani 1 1 d .
O65 O 0.26141(9) -0.1891(3) 0.4983(2) 0.0265(14) Uani 1 1 d .
O66 O 0.35979(12) -0.0094(3) 0.2658(3) 0.0444(18) Uani 1 1 d .
O67 O 0.37829(10) 0.6147(3) 0.6610(2) 0.0353(15) Uani 1 1 d .
O68 O 0.38896(12) 0.6182(3) 0.4987(2) 0.0445(17) Uani 1 1 d .
O69 O 0.34931(10) 0.1839(3) 0.4347(2) 0.0269(14) Uani 1 1 d .
O70 O 0.43169(10) 0.6035(3) 0.6978(2) 0.0343(15) Uani 1 1 d .
O71 O 0.29991(10) -0.0531(3) 0.6341(2) 0.0298(14) Uani 1 1 d .
O72 O 0.36217(10) -0.0965(3) 0.5375(2) 0.0287(14) Uani 1 1 d .
O73 O 0.49082(10) 0.4071(3) 0.4851(2) 0.0325(15) Uani 1 1 d .
O74 O 0.43981(10) 0.6839(2) 0.4853(2) 0.0314(14) Uani 1 1 d .
O75 O 0.35238(11) 0.7085(3) 0.5746(3) 0.0527(18) Uani 1 1 d .
O76 O 0.37604(10) 0.0735(3) 0.3674(2) 0.0321(7) Uani 1 1 d .
O77 O 0.31948(10) 0.0796(3) 0.3304(2) 0.0309(15) Uani 1 1 d .
O78 O 0.30187(11) -0.3147(3) 0.4945(2) 0.0427(16) Uani 1 1 d .
O79 O 0.49964(12) 0.4860(3) 0.3764(3) 0.0511(19) Uani 1 1 d .
O80 O 0.32420(12) 0.3391(3) 0.4522(3) 0.0528(19) Uani 1 1 d .
O81 O 0.45956(10) 0.7309(3) 0.6409(2) 0.0332(15) Uani 1 1 d .
O82 O 0.36710(9) 0.1095(3) 0.5304(2) 0.0297(15) Uani 1 1 d .
O83 O 0.21737(11) 0.1991(3) 0.4905(2) 0.0464(17) Uani 1 1 d .
O84 O 0.35485(10) 0.1999(3) 0.6336(2) 0.0378(16) Uani 1 1 d .
O85 O 0.42650(11) 0.1815(3) 0.5797(3) 0.0505(18) Uani 1 1 d .
O86 O 0.35044(14) -0.1510(3) 0.6479(2) 0.062(2) Uani 1 1 d .
O87 O 0.39820(10) -0.1872(3) 0.4592(2) 0.0399(16) Uani 1 1 d .
O88 O 0.26962(12) 0.1561(3) 0.2787(2) 0.0415(17) Uani 1 1 d .
O89 O 0.20732(10) -0.1131(3) 0.4983(2) 0.0401(16) Uani 1 1 d .
O90 O 0.48932(10) 0.7126(3) 0.5418(2) 0.0335(15) Uani 1 1 d .
O91 O 0.31234(10) -0.1631(3) 0.5528(2) 0.0302(14) Uani 1 1 d .
O92 O 0.50629(10) 0.6348(3) 0.6366(2) 0.0345(15) Uani 1 1 d .
O93 O 0.48076(11) 0.6735(3) 0.7458(2) 0.0433(17) Uani 1 1 d .
O94 O 0.25987(10) 0.1126(3) 0.5527(2) 0.0312(14) Uani 1 1 d .
O95 O 0.43897(10) 0.5026(2) 0.5018(2) 0.0257(14) Uani 1 1 d .
O96 O 0.29086(9) -0.0646(2) 0.45406(18) 0.0187(12) Uani 1 1 d .
O97 O 0.45529(9) 0.4258(2) 0.5908(2) 0.0205(12) Uani 1 1 d .
O98 O 0.31270(10) 0.0195(2) 0.5376(2) 0.0263(15) Uani 1 1 d .
O99 O 0.29497(9) 0.0939(2) 0.4467(2) 0.0211(12) Uani 1 1 d .
O100 O 0.33839(11) 0.0030(3) 0.4396(2) 0.0321(7) Uani 1 1 d .
O101 O 0.45955(9) 0.5848(2) 0.5855(2) 0.0205(12) Uani 1 1 d .
O102 O 0.26674(11) -0.1584(3) 0.2923(2) 0.0381(16) Uani 1 1 d .
O103 O 0.42885(10) 0.4386(3) 0.7048(2) 0.0266(14) Uani 1 1 d .
O104 O 0.44896(10) 0.2956(3) 0.6603(2) 0.0359(15) Uani 1 1 d .
O105 O 0.47623(10) 0.2785(3) 0.5590(2) 0.0335(15) Uani 1 1 d .
O106 O 0.27481(10) 0.2433(3) 0.4763(2) 0.0362(15) Uani 1 1 d .
O107 O 0.42898(10) 0.3201(3) 0.5018(2) 0.0340(15) Uani 1 1 d .
O108 O 0.49978(10) 0.3657(2) 0.6456(2) 0.0240(13) Uani 1 1 d .
O109 O 0.32147(10) 0.2018(3) 0.5308(2) 0.0311(15) Uani 1 1 d .
O110 O 0.23761(9) 0.0312(3) 0.4671(2) 0.0240(13) Uani 1 1 d .
O111 O 0.49570(11) 0.5714(3) 0.4809(2) 0.0359(15) Uani 1 1 d .
O112 O 0.53275(10) 0.3229(3) 0.5486(2) 0.0389(16) Uani 1 1 d .
O113 O 0.38834(11) 0.5278(3) 0.7680(2) 0.0382(16) Uani 1 1 d .
O114 O 0.25143(12) 0.0361(3) 0.6649(2) 0.0411(17) Uani 1 1 d .
O115 O 0.29983(11) 0.2227(3) 0.3746(2) 0.0316(15) Uani 1 1 d .
O116 O 0.28966(11) -0.2113(3) 0.3982(2) 0.0322(15) Uani 1 1 d .
O117 O 0.40988(10) 0.1558(3) 0.4519(2) 0.0372(15) Uani 1 1 d .
O118 O 0.39869(12) 0.3219(3) 0.3995(3) 0.0496(18) Uani 1 1 d .
O119 O 0.40362(12) 0.6734(3) 0.3854(2) 0.0498(18) Uani 1 1 d .
O120 O 0.44836(11) 0.8360(3) 0.5442(2) 0.0434(17) Uani 1 1 d .
P1 P 0.44118(4) 0.50797(10) 0.56667(9) 0.0217(5) Uani 1 1 d .
P2 P 0.30944(4) 0.01262(10) 0.46906(9) 0.0194(5) Uani 1 1 d .
Mo1 Mo 0.400639(16) 0.51936(4) 0.69859(3) 0.0360(2) Uani 1 1 d .
Mo2 Mo 0.274255(15) 0.02583(4) 0.60647(3) 0.02939(19) Uani 1 1 d .
Mo3 Mo 0.337617(14) 0.13308(4) 0.58812(3) 0.02994(18) Uani 1 1 d .
Mo4 Mo 0.468852(16) 0.39857(4) 0.69110(3) 0.0358(2) Uani 1 1 d .
Mo5 Mo 0.509806(14) 0.60463(4) 0.55927(3) 0.02939(18) Uani 1 1 d .
Mo6 Mo 0.240475(14) -0.08362(4) 0.47978(3) 0.02935(18) Uani 1 1 d .
Mo7 Mo 0.337318(15) -0.08579(4) 0.59688(3) 0.03309(19) Uani 1 1 d .
Mo8 Mo 0.379767(14) 0.09845(4) 0.45359(3) 0.03066(19) Uani 1 1 d .
Mo9 Mo 0.249387(14) 0.15126(4) 0.47891(3) 0.03030(18) Uani 1 1 d .
Mo10 Mo 0.469639(16) 0.63439(4) 0.68292(3) 0.0349(2) Uani 1 1 d .
Mo11 Mo 0.370545(14) 0.42161(4) 0.57945(3) 0.0339(2) Uani 1 1 d .
Mo12 Mo 0.378874(14) 0.63751(4) 0.58123(3) 0.0363(2) Uani 1 1 d .
Mo13 Mo 0.315303(14) 0.23595(4) 0.44998(3) 0.03221(19) Uani 1 1 d .
Mo14 Mo 0.371172(14) -0.11753(4) 0.45288(3) 0.03118(19) Uani 1 1 d .
Mo15 Mo 0.279777(14) -0.11554(4) 0.35522(3) 0.02757(18) Uani 1 1 d .
Mo16 Mo 0.434901(14) 0.28404(4) 0.58417(3) 0.0362(2) Uani 1 1 d .
Mo17 Mo 0.280017(15) 0.12023(4) 0.34561(3) 0.03037(19) Uani 1 1 d .
Mo18 Mo 0.501403(14) 0.36915(4) 0.55897(3) 0.0325(2) Uani 1 1 d .
Mo19 Mo 0.348747(15) 0.00018(4) 0.33606(3) 0.02849(19) Uani 1 1 d .
Mo20 Mo 0.450387(15) 0.73134(4) 0.55528(3) 0.03262(19) Uani 1 1 d .
Mo21 Mo 0.299793(15) -0.21043(4) 0.48350(3) 0.02982(18) Uani 1 1 d .
Mo22 Mo 0.413817(15) 0.38932(4) 0.44616(3) 0.0349(2) Uani 1 1 d .
Mo23 Mo 0.414915(17) 0.60809(4) 0.43893(3) 0.0403(2) Uani 1 1 d .
Mo24 Mo 0.477669(17) 0.49560(4) 0.43054(3) 0.0369(2) Uani 1 1 d .
C1 C 0.37177(15) -0.0927(4) 0.7685(3) 0.0266(7) Uani 1 1 d .
C2 C 0.35137(16) -0.1789(4) 0.8420(3) 0.0312(8) Uani 1 1 d .
C3 C 0.33549(15) -0.0937(5) 0.8346(3) 0.033(2) Uani 1 1 d .
C4 C 0.35367(16) -0.1018(4) 0.9291(3) 0.034(2) Uani 1 1 d .
C5 C 0.33894(15) 0.0291(4) 0.7603(3) 0.0266(7) Uani 1 1 d .
H5A H 0.3180 0.0323 0.7633 0.032 Uiso 1 1 calc R
H5B H 0.3439 0.0300 0.7187 0.032 Uiso 1 1 calc R
C6 C 0.32535(18) 0.0276(5) 0.9078(4) 0.044(3) Uani 1 1 d .
H6A H 0.3222 0.0264 0.9501 0.052 Uiso 1 1 calc R
H6B H 0.3065 0.0321 0.8889 0.052 Uiso 1 1 calc R
C7 C 0.37771(15) 0.1399(4) 0.7729(3) 0.029(2) Uani 1 1 d .
C8 C 0.34010(15) 0.1492(4) 0.8400(3) 0.0266(7) Uani 1 1 d .
C9 C 0.36137(17) 0.2272(5) 0.8478(3) 0.039(2) Uani 1 1 d .
C10 C 0.35868(15) 0.1471(4) 0.9329(3) 0.031(2) Uani 1 1 d .
C11 C 0.40566(16) 0.2681(4) 0.7881(3) 0.033(2) Uani 1 1 d .
H11A H 0.3991 0.3263 0.7960 0.040 Uiso 1 1 calc R
H11B H 0.4095 0.2634 0.7461 0.040 Uiso 1 1 calc R
C12 C 0.39065(15) 0.2757(4) 0.9364(3) 0.035(2) Uani 1 1 d .
H12A H 0.3872 0.3345 0.9240 0.042 Uiso 1 1 calc R
H12B H 0.3869 0.2720 0.9784 0.042 Uiso 1 1 calc R
C13 C 0.45214(15) 0.1970(4) 0.8010(3) 0.0266(7) Uani 1 1 d .
C14 C 0.43914(17) 0.2862(4) 0.8792(3) 0.038(2) Uani 1 1 d .
C15 C 0.46847(18) 0.2445(4) 0.8941(4) 0.044(3) Uani 1 1 d .
C16 C 0.43717(16) 0.2079(4) 0.9646(3) 0.035(2) Uani 1 1 d .
C17 C 0.50169(17) 0.1501(5) 0.8289(3) 0.044(3) Uani 1 1 d .
H17A H 0.5059 0.1545 0.7871 0.053 Uiso 1 1 calc R
H17B H 0.5166 0.1820 0.8498 0.053 Uiso 1 1 calc R
C18 C 0.48616(16) 0.1466(4) 0.9763(3) 0.035(2) Uani 1 1 d .
H18A H 0.5045 0.1770 0.9741 0.042 Uiso 1 1 calc R
H18B H 0.4810 0.1416 1.0176 0.042 Uiso 1 1 calc R
C19 C 0.49600(15) -0.0063(4) 0.8178(3) 0.0266(7) Uani 1 1 d .
C20 C 0.51051(15) 0.0400(4) 0.9072(3) 0.0266(7) Uani 1 1 d .
C21 C 0.50889(15) -0.0613(4) 0.9063(3) 0.0266(7) Uani 1 1 d .
C22 C 0.47782(15) -0.0059(4) 0.9775(3) 0.0266(7) Uani 1 1 d .
C23 C 0.49296(16) -0.1636(4) 0.8215(4) 0.038(2) Uani 1 1 d .
H23A H 0.4957 -0.1621 0.7791 0.046 Uiso 1 1 calc R
H23B H 0.5065 -0.2053 0.8374 0.046 Uiso 1 1 calc R
C24 C 0.47925(14) -0.1623(4) 0.9723(3) 0.028(2) Uani 1 1 d .
H24A H 0.4740 -0.1575 1.0135 0.034 Uiso 1 1 calc R
H24B H 0.4959 -0.2005 0.9699 0.034 Uiso 1 1 calc R
C25 C 0.44381(15) -0.1850(4) 0.7967(3) 0.033(2) Uani 1 1 d .
C26 C 0.45684(15) -0.2464(4) 0.8849(3) 0.030(2) Uani 1 1 d .
C27 C 0.42515(16) -0.2733(4) 0.8710(3) 0.030(2) Uani 1 1 d .
C28 C 0.42691(15) -0.1970(4) 0.9603(3) 0.0266(7) Uani 1 1 d .
C29 C 0.39382(15) -0.2363(4) 0.7805(3) 0.0312(8) Uani 1 1 d .
H29A H 0.3848 -0.2922 0.7859 0.037 Uiso 1 1 calc R
H29B H 0.3983 -0.2297 0.7390 0.037 Uiso 1 1 calc R
C30 C 0.37896(16) -0.2436(4) 0.9259(3) 0.038(2) Uani 1 1 d .
H30A H 0.3729 -0.2988 0.9102 0.046 Uiso 1 1 calc R
H30B H 0.3749 -0.2435 0.9678 0.046 Uiso 1 1 calc R
C31 C 0.25680(16) 0.5154(4) 0.2251(4) 0.0312(8) Uani 1 1 d .
C32 C 0.24049(17) 0.5618(4) 0.1302(3) 0.034(2) Uani 1 1 d .
C33 C 0.24140(16) 0.4595(4) 0.1329(4) 0.031(2) Uani 1 1 d .
C34 C 0.27371(17) 0.5083(4) 0.0554(4) 0.041(3) Uani 1 1 d .
C35 C 0.25419(15) 0.3556(4) 0.2150(3) 0.029(2) Uani 1 1 d .
H35A H 0.2512 0.3583 0.2573 0.035 Uiso 1 1 calc R
H35B H 0.2395 0.3179 0.1984 0.035 Uiso 1 1 calc R
C36 C 0.26740(14) 0.3495(4) 0.0703(3) 0.028(2) Uani 1 1 d .
H36A H 0.2500 0.3170 0.0797 0.034 Uiso 1 1 calc R
H36B H 0.2703 0.3469 0.0280 0.034 Uiso 1 1 calc R
C37 C 0.30383(15) 0.3252(4) 0.2409(3) 0.027(2) Uani 1 1 d .
C38 C 0.28895(17) 0.2669(4) 0.1535(3) 0.033(2) Uani 1 1 d .
C39 C 0.31917(16) 0.2353(4) 0.1693(3) 0.032(2) Uani 1 1 d .
C40 C 0.31943(15) 0.3082(4) 0.0789(3) 0.030(2) Uani 1 1 d .
C41 C 0.35267(14) 0.2655(4) 0.2557(3) 0.024(2) Uani 1 1 d .
H41A H 0.3488 0.2723 0.2975 0.028 Uiso 1 1 calc R
H41B H 0.3604 0.2081 0.2497 0.028 Uiso 1 1 calc R
C42 C 0.36713(15) 0.2527(4) 0.1105(3) 0.0312(8) Uani 1 1 d .
H42A H 0.3723 0.1977 0.1278 0.037 Uiso 1 1 calc R
H42B H 0.3711 0.2493 0.0685 0.037 Uiso 1 1 calc R
C43 C 0.37684(16) 0.4010(4) 0.2660(3) 0.0312(8) Uani 1 1 d .
C44 C 0.39538(17) 0.3155(4) 0.1956(4) 0.040(2) Uani 1 1 d .
C45 C 0.41466(15) 0.3976(4) 0.1999(3) 0.028(2) Uani 1 1 d .
C46 C 0.39411(16) 0.3901(4) 0.1080(4) 0.036(2) Uani 1 1 d .
C47 C 0.40963(17) 0.5233(4) 0.2714(4) 0.036(2) Uani 1 1 d .
H47A H 0.4037 0.5248 0.3125 0.044 Uiso 1 1 calc R
H47B H 0.4307 0.5255 0.2708 0.044 Uiso 1 1 calc R
C48 C 0.42380(17) 0.5159(4) 0.1253(4) 0.0312(8) Uani 1 1 d .
H48A H 0.4260 0.5150 0.0827 0.037 Uiso 1 1 calc R
H48B H 0.4431 0.5180 0.1425 0.037 Uiso 1 1 calc R
C49 C 0.37592(16) 0.6380(4) 0.2631(3) 0.035(2) Uani 1 1 d .
C50 C 0.41246(16) 0.6409(5) 0.1938(4) 0.039(2) Uani 1 1 d .
C51 C 0.39364(17) 0.7227(5) 0.1873(4) 0.042(3) Uani 1 1 d .
C52 C 0.39310(15) 0.6402(4) 0.0985(4) 0.029(2) Uani 1 1 d .
C53 C 0.34919(18) 0.7710(4) 0.2450(3) 0.042(3) Uani 1 1 d .
H53A H 0.3571 0.8276 0.2367 0.050 Uiso 1 1 calc R
H53B H 0.3453 0.7682 0.2870 0.050 Uiso 1 1 calc R
C54 C 0.36399(15) 0.7747(4) 0.1004(3) 0.0312(8) Uani 1 1 d .
H54A H 0.3681 0.7786 0.0586 0.037 Uiso 1 1 calc R
H54B H 0.3671 0.8313 0.1174 0.037 Uiso 1 1 calc R
C55 C 0.30277(18) 0.7114(4) 0.2313(3) 0.042(2) Uani 1 1 d .
C56 C 0.31692(15) 0.7938(4) 0.1558(3) 0.029(2) Uani 1 1 d .
C57 C 0.28534(16) 0.7589(4) 0.1431(3) 0.028(2) Uani 1 1 d .
C58 C 0.31667(16) 0.7145(4) 0.0689(3) 0.030(2) Uani 1 1 d .
C59 C 0.25292(17) 0.6711(4) 0.2094(3) 0.040(2) Uani 1 1 d .
H59A H 0.2376 0.7072 0.1936 0.048 Uiso 1 1 calc R
H59B H 0.2511 0.6711 0.2521 0.048 Uiso 1 1 calc R
C60 C 0.26559(15) 0.6674(4) 0.0635(3) 0.0312(8) Uani 1 1 d .
H60A H 0.2476 0.6987 0.0692 0.037 Uiso 1 1 calc R
H60B H 0.2689 0.6630 0.0214 0.037 Uiso 1 1 calc R
N1 N 0.37424(12) -0.1715(3) 0.7977(3) 0.0280(6) Uani 1 1 d .
N2 N 0.34877(13) -0.0527(4) 0.7859(3) 0.0307(18) Uani 1 1 d .
N3 N 0.36258(13) -0.1775(4) 0.8985(3) 0.0324(18) Uani 1 1 d .
N4 N 0.33863(14) -0.0509(4) 0.8903(3) 0.0359(19) Uani 1 1 d .
N5 N 0.35159(14) 0.1057(3) 0.7888(3) 0.0354(19) Uani 1 1 d .
N6 N 0.38314(12) 0.2084(3) 0.8041(3) 0.0270(17) Uani 1 1 d .
N7 N 0.34248(12) 0.1036(3) 0.8930(3) 0.0280(6) Uani 1 1 d .
N8 N 0.37056(13) 0.2165(3) 0.9041(3) 0.0320(18) Uani 1 1 d .
N9 N 0.43237(13) 0.2522(4) 0.8204(3) 0.038(2) Uani 1 1 d .
N10 N 0.47275(12) 0.1916(3) 0.8407(3) 0.0280(6) Uani 1 1 d .
N11 N 0.42108(14) 0.2528(4) 0.9248(3) 0.0358(19) Uani 1 1 d .
N12 N 0.46374(13) 0.1990(3) 0.9462(3) 0.0316(18) Uani 1 1 d .
N13 N 0.50358(13) 0.0613(4) 0.8458(2) 0.0333(18) Uani 1 1 d .
N14 N 0.50021(13) -0.0765(3) 0.8461(2) 0.0312(18) Uani 1 1 d .
N15 N 0.49009(12) 0.0608(3) 0.9523(3) 0.0280(6) Uani 1 1 d .
N16 N 0.48807(12) -0.0779(4) 0.9515(3) 0.0314(17) Uani 1 1 d .
N17 N 0.46480(12) -0.1915(4) 0.8334(3) 0.0298(18) Uani 1 1 d .
N18 N 0.41932(11) -0.2326(3) 0.8130(3) 0.0287(17) Uani 1 1 d .
N19 N 0.45451(12) -0.2031(3) 0.9399(3) 0.0288(17) Uani 1 1 d .
N20 N 0.40959(13) -0.2338(3) 0.9171(2) 0.0291(17) Uani 1 1 d .
N21 N 0.24920(13) 0.5844(3) 0.1879(3) 0.0280(6) Uani 1 1 d .
N22 N 0.25091(13) 0.4405(3) 0.1903(3) 0.0280(6) Uani 1 1 d .
N23 N 0.26228(12) 0.5825(3) 0.0872(3) 0.0280(6) Uani 1 1 d .
N24 N 0.26327(12) 0.4390(3) 0.0880(3) 0.0283(17) Uani 1 1 d .
N25 N 0.28201(12) 0.3210(3) 0.2034(2) 0.0228(16) Uani 1 1 d .
N26 N 0.32493(13) 0.2734(3) 0.2230(3) 0.0264(17) Uani 1 1 d .
N27 N 0.29161(13) 0.3114(3) 0.0990(3) 0.0278(18) Uani 1 1 d .
N28 N 0.33663(13) 0.2665(3) 0.1186(3) 0.0287(18) Uani 1 1 d .
N29 N 0.37385(13) 0.3264(3) 0.2385(2) 0.0281(17) Uani 1 1 d .
N30 N 0.40088(13) 0.4418(4) 0.2474(3) 0.0300(18) Uani 1 1 d .
N31 N 0.38502(13) 0.3169(3) 0.1352(3) 0.0329(19) Uani 1 1 d .
N32 N 0.40998(13) 0.4390(3) 0.1434(2) 0.0256(17) Uani 1 1 d .
N33 N 0.39952(12) 0.5960(3) 0.2451(2) 0.0268(17) Uani 1 1 d .
N34 N 0.37015(13) 0.7095(3) 0.2312(3) 0.0312(18) Uani 1 1 d .
N35 N 0.40817(14) 0.5924(3) 0.1418(3) 0.0335(19) Uani 1 1 d .
N36 N 0.38401(13) 0.7159(3) 0.1265(2) 0.0274(17) Uani 1 1 d .
N37 N 0.32220(12) 0.7625(3) 0.2140(3) 0.0239(16) Uani 1 1 d .
N38 N 0.28023(13) 0.7061(3) 0.1935(3) 0.0286(17) Uani 1 1 d .
N39 N 0.33417(12) 0.7519(3) 0.1080(3) 0.0297(18) Uani 1 1 d .
N40 N 0.28882(13) 0.7163(3) 0.0893(3) 0.0286(17) Uani 1 1 d .
O1 O 0.38816(10) -0.0712(3) 0.7305(2) 0.0292(10) Uani 1 1 d .
O2 O 0.39236(10) 0.1108(3) 0.7307(2) 0.0293(14) Uani 1 1 d .
O3 O 0.45060(10) 0.1558(3) 0.75490(19) 0.0259(13) Uani 1 1 d .
O4 O 0.48543(11) -0.0026(3) 0.7653(2) 0.0358(16) Uani 1 1 d .
O5 O 0.44426(10) -0.1428(3) 0.7505(2) 0.0287(14) Uani 1 1 d .
O6 O 0.35937(10) -0.0848(3) 0.9807(2) 0.0349(15) Uani 1 1 d .
O7 O 0.36168(11) 0.1267(3) 0.9843(2) 0.0392(15) Uani 1 1 d .
O8 O 0.42736(11) 0.1755(3) 1.0119(2) 0.0413(17) Uani 1 1 d .
O9 O 0.46128(10) -0.0046(3) 1.0157(2) 0.0292(10) Uani 1 1 d .
O10 O 0.42013(10) -0.1655(3) 1.0063(2) 0.0319(15) Uani 1 1 d .
O11 O 0.33515(12) -0.2512(3) 0.8306(2) 0.0464(17) Uani 1 1 d .
H11 H 0.3282 -0.2478 0.7973 0.070 Uiso 1 1 calc R
O12 O 0.30606(10) -0.0995(3) 0.8247(2) 0.0389(16) Uani 1 1 d .
H12 H 0.2983 -0.1236 0.8528 0.058 Uiso 1 1 calc R
O13 O 0.31187(11) 0.1680(3) 0.8298(2) 0.0424(17) Uani 1 1 d .
H13 H 0.3056 0.1980 0.8568 0.064 Uiso 1 1 calc R
O14 O 0.34956(12) 0.3069(3) 0.8380(2) 0.0467(18) Uani 1 1 d .
H14 H 0.3445 0.3108 0.8034 0.070 Uiso 1 1 calc R
O15 O 0.43783(12) 0.3724(3) 0.8782(3) 0.0521(19) Uani 1 1 d .
H15 H 0.4480 0.3907 0.8513 0.078 Uiso 1 1 calc R
O16 O 0.49158(12) 0.3017(3) 0.8960(2) 0.0501(18) Uani 1 1 d .
H16 H 0.4929 0.3270 0.8643 0.075 Uiso 1 1 calc R
O17 O 0.53705(10) 0.0715(3) 0.9231(2) 0.0380(16) Uani 1 1 d .
H17 H 0.5416 0.0521 0.9555 0.057 Uiso 1 1 calc R
O18 O 0.53371(11) -0.1060(3) 0.9194(2) 0.0358(15) Uani 1 1 d .
H18 H 0.5404 -0.0886 0.9508 0.054 Uiso 1 1 calc R
O19 O 0.47769(12) -0.3130(3) 0.8868(3) 0.059(2) Uani 1 1 d .
H19 H 0.4730 -0.3483 0.9121 0.089 Uiso 1 1 calc R
O20 O 0.42172(12) -0.3582(3) 0.8657(3) 0.0484(18) Uani 1 1 d .
H20 H 0.4047 -0.3689 0.8579 0.073 Uiso 1 1 calc R
O21 O 0.26442(10) 0.5164(3) 0.2748(2) 0.0251(14) Uani 1 1 d .
O22 O 0.30420(11) 0.3678(3) 0.2880(2) 0.0304(15) Uani 1 1 d .
O23 O 0.36094(10) 0.4289(3) 0.3087(2) 0.0321(15) Uani 1 1 d .
O24 O 0.35995(10) 0.6116(3) 0.3038(2) 0.0302(15) Uani 1 1 d .
O25 O 0.30281(11) 0.6696(3) 0.2797(2) 0.0335(15) Uani 1 1 d .
O26 O 0.28809(13) 0.5094(3) 0.0135(2) 0.0381(17) Uani 1 1 d .
O27 O 0.32762(10) 0.3385(3) 0.0339(2) 0.0295(14) Uani 1 1 d .
O28 O 0.38906(11) 0.4046(3) 0.0549(2) 0.0381(16) Uani 1 1 d .
O29 O 0.38905(11) 0.6207(3) 0.0496(2) 0.0380(16) Uani 1 1 d .
O30 O 0.32489(10) 0.6826(3) 0.0229(2) 0.0321(7) Uani 1 1 d .
O31 O 0.21528(10) 0.5964(3) 0.1137(2) 0.0371(16) Uani 1 1 d .
H31 H 0.2113 0.5802 0.0802 0.056 Uiso 1 1 calc R
O32 O 0.21592(11) 0.4175(3) 0.1178(2) 0.0449(17) Uani 1 1 d .
H32 H 0.2118 0.4288 0.0834 0.067 Uiso 1 1 calc R
O33 O 0.26862(14) 0.2037(3) 0.1464(2) 0.057(2) Uani 1 1 d .
H33 H 0.2670 0.1763 0.1772 0.086 Uiso 1 1 calc R
O34 O 0.32324(12) 0.1463(3) 0.1713(2) 0.0428(17) Uani 1 1 d .
H34 H 0.3124 0.1254 0.1963 0.064 Uiso 1 1 calc R
O35 O 0.40969(10) 0.2385(3) 0.2061(2) 0.0285(14) Uani 1 1 d .
H35 H 0.4152 0.2371 0.2405 0.043 Uiso 1 1 calc R
O36 O 0.44289(10) 0.3857(3) 0.2112(2) 0.0457(18) Uani 1 1 d .
H36 H 0.4500 0.3544 0.1858 0.069 Uiso 1 1 calc R
O37 O 0.44194(10) 0.6559(3) 0.2022(2) 0.0321(7) Uani 1 1 d .
H37 H 0.4485 0.6821 0.1737 0.048 Uiso 1 1 calc R
O38 O 0.40648(11) 0.7968(3) 0.2005(2) 0.0333(15) Uani 1 1 d .
H38 H 0.3950 0.8365 0.1955 0.050 Uiso 1 1 calc R
O39 O 0.32126(10) 0.8823(3) 0.1493(2) 0.0321(7) Uani 1 1 d .
H39 H 0.3178 0.8964 0.1151 0.048 Uiso 1 1 calc R
O40 O 0.26560(12) 0.8222(3) 0.1432(2) 0.0461(18) Uani 1 1 d .
H40 H 0.2494 0.8019 0.1371 0.069 Uiso 1 1 calc R

loop_
_atom_site_aniso_label
_atom_site_aniso_U_11
_atom_site_aniso_U_22
_atom_site_aniso_U_33
_atom_site_aniso_U_23
_atom_site_aniso_U_13
_atom_site_aniso_U_12
O7W 0.047(4) 0.052(3) 0.116(6) -0.021(4) -0.016(4) -0.011(3)
O8W 0.077(5) 0.070(4) 0.016(3) 0.003(3) -0.018(3) -0.007(3)
O9W 0.077(4) 0.062(3) 0.045(4) 0.007(3) 0.033(4) 0.003(3)
O10W 0.069(7) 0.327(15) 0.193(12) -0.052(10) -0.038(8) -0.011(8)
O1W 0.0516(16) 0.0702(17) 0.0340(14) -0.0085(15) 0.0003(13) 0.0050(15)
O2W 0.056(4) 0.132(6) 0.041(4) 0.017(4) -0.025(3) -0.025(4)
O3W 0.0516(16) 0.0702(17) 0.0340(14) -0.0085(15) 0.0003(13) 0.0050(15)
O4W 0.0516(16) 0.0702(17) 0.0340(14) -0.0085(15) 0.0003(13) 0.0050(15)
O5W 0.0516(16) 0.0702(17) 0.0340(14) -0.0085(15) 0.0003(13) 0.0050(15)
O6W 0.047(4) 0.170(6) 0.053(4) 0.025(5) 0.000(4) -0.055(4)
Pr1 0.0251(2) 0.0369(2) 0.0193(2) -0.00028(19) -0.0003(2) -0.00243(18)
Pr2 0.0256(2) 0.03078(18) 0.0192(2) -0.00188(18) -0.0004(2) 0.00348(18)
Cl1 0.0557(14) 0.0453(10) 0.0366(13) -0.0023(10) 0.0034(12) -0.0034(10)
Cl2 0.0332(12) 0.0484(10) 0.0248(11) 0.0020(9) -0.0014(10) -0.0023(9)
O41 0.040(3) 0.011(2) 0.082(4) -0.013(2) 0.001(3) -0.008(2)
O42 0.014(2) 0.0146(19) 0.047(3) -0.002(2) -0.010(2) -0.0010(18)
O43 0.030(3) 0.029(2) 0.066(4) -0.016(3) -0.013(3) -0.003(2)
O44 0.040(3) 0.019(2) 0.031(3) 0.010(2) -0.020(3) -0.007(2)
O45 0.027(3) 0.027(2) 0.038(3) -0.010(2) -0.022(3) 0.001(2)
O46 0.022(3) 0.029(2) 0.046(4) -0.005(2) -0.006(3) 0.012(2)
O47 0.045(3) 0.024(2) 0.029(3) 0.000(2) -0.002(3) 0.010(2)
O48 0.038(3) 0.025(2) 0.043(3) -0.008(2) 0.001(3) -0.006(2)
O49 0.022(3) 0.030(2) 0.031(3) -0.009(2) -0.003(2) 0.001(2)
O50 0.028(3) 0.023(2) 0.019(3) -0.007(2) 0.006(2) 0.007(2)
O51 0.054(3) 0.027(2) 0.038(3) 0.006(2) -0.017(3) -0.009(2)
O52 0.018(3) 0.0133(19) 0.032(3) -0.001(2) -0.006(2) -0.0006(18)
O53 0.026(3) 0.031(2) 0.045(3) -0.005(2) 0.004(3) 0.003(2)
O54 0.045(4) 0.030(2) 0.041(4) 0.005(2) -0.010(3) 0.002(2)
O55 0.056(4) 0.032(3) 0.037(3) 0.014(2) -0.018(3) 0.001(3)
O56 0.024(3) 0.028(2) 0.046(3) -0.011(2) -0.016(3) -0.001(2)
O57 0.015(2) 0.027(2) 0.033(3) -0.010(2) -0.006(2) 0.005(2)
O58 0.025(3) 0.029(2) 0.032(3) 0.004(2) -0.009(2) -0.002(2)
O59 0.025(3) 0.042(3) 0.026(3) -0.002(2) -0.003(2) 0.001(2)
O60 0.014(2) 0.040(3) 0.021(3) -0.003(2) -0.005(2) -0.005(2)
O61 0.029(3) 0.042(3) 0.035(3) 0.002(2) -0.007(3) -0.007(2)
O62 0.038(3) 0.026(2) 0.029(3) 0.000(2) -0.012(3) -0.010(2)
O63 0.025(3) 0.031(2) 0.039(3) -0.007(2) -0.001(3) -0.008(2)
O64 0.030(3) 0.028(2) 0.040(3) 0.004(2) -0.006(3) 0.004(2)
O65 0.024(3) 0.032(2) 0.023(3) 0.004(2) 0.003(2) -0.008(2)
O66 0.040(3) 0.045(3) 0.048(4) -0.007(3) -0.011(3) -0.001(3)
O67 0.037(3) 0.022(2) 0.047(3) -0.017(2) 0.000(3) 0.008(2)
O68 0.076(4) 0.013(2) 0.044(3) -0.006(2) -0.029(3) -0.001(2)
O69 0.027(3) 0.022(2) 0.032(3) 0.001(2) -0.001(2) 0.000(2)
O70 0.028(3) 0.031(2) 0.044(3) 0.006(2) -0.007(3) -0.001(2)
O71 0.025(3) 0.035(2) 0.029(3) 0.002(2) -0.005(2) 0.001(2)
O72 0.025(3) 0.031(2) 0.029(3) 0.000(2) -0.005(2) 0.005(2)
O73 0.033(3) 0.022(2) 0.043(3) 0.002(2) -0.003(3) 0.006(2)
O74 0.049(3) 0.016(2) 0.028(3) -0.011(2) -0.018(3) 0.007(2)
O75 0.051(3) 0.026(2) 0.081(4) -0.014(3) -0.023(3) 0.012(2)
O76 0.0292(13) 0.0354(11) 0.0316(14) 0.0027(10) 0.0031(12) -0.0039(10)
O77 0.027(3) 0.026(2) 0.040(3) 0.008(2) -0.005(3) 0.006(2)
O78 0.054(3) 0.030(3) 0.045(3) 0.014(2) -0.024(3) -0.009(2)
O79 0.044(4) 0.072(4) 0.038(4) 0.005(3) -0.002(3) -0.020(3)
O80 0.060(4) 0.021(2) 0.077(4) -0.014(3) -0.001(4) 0.002(3)
O81 0.038(3) 0.030(2) 0.032(3) -0.005(2) -0.008(3) 0.001(2)
O82 0.008(2) 0.040(3) 0.041(3) 0.004(2) -0.008(2) 0.005(2)
O83 0.040(3) 0.043(3) 0.056(4) 0.000(3) 0.006(3) 0.026(2)
O84 0.027(3) 0.046(3) 0.040(3) -0.003(3) -0.003(3) -0.015(2)
O85 0.045(3) 0.026(2) 0.081(4) -0.002(3) -0.010(3) -0.004(2)
O86 0.114(5) 0.029(3) 0.044(3) 0.021(3) -0.033(4) -0.005(3)
O87 0.027(3) 0.025(2) 0.067(4) 0.000(3) -0.006(3) 0.014(2)
O88 0.065(4) 0.027(2) 0.032(3) 0.008(2) -0.013(3) 0.002(3)
O89 0.019(3) 0.047(3) 0.054(4) 0.014(3) 0.006(3) 0.004(2)
O90 0.039(3) 0.028(2) 0.034(3) -0.002(2) 0.002(3) -0.020(2)
O91 0.039(3) 0.021(2) 0.030(3) 0.012(2) -0.004(3) -0.002(2)
O92 0.033(3) 0.037(3) 0.033(3) -0.008(2) -0.002(3) 0.003(2)
O93 0.046(3) 0.053(3) 0.031(3) 0.000(3) -0.013(3) -0.017(3)
O94 0.039(3) 0.033(2) 0.021(3) -0.012(2) -0.009(3) 0.010(2)
O95 0.047(3) 0.013(2) 0.017(3) 0.0028(18) -0.018(2) 0.001(2)
O96 0.027(3) 0.0112(18) 0.018(2) -0.0044(18) 0.000(2) -0.0087(18)
O97 0.018(2) 0.0135(19) 0.030(3) 0.007(2) 0.004(2) -0.0019(18)
O98 0.012(3) 0.018(2) 0.049(4) -0.001(2) -0.004(3) 0.0015(19)
O99 0.019(2) 0.021(2) 0.023(3) 0.004(2) -0.001(2) 0.0019(19)
O100 0.0292(13) 0.0354(11) 0.0316(14) 0.0027(10) 0.0031(12) -0.0039(10)
O101 0.020(2) 0.0131(19) 0.028(3) 0.001(2) -0.007(2) -0.0011(18)
O102 0.041(3) 0.039(3) 0.034(3) -0.013(2) -0.008(3) -0.009(2)
O103 0.020(3) 0.025(2) 0.034(3) 0.006(2) 0.001(2) -0.004(2)
O104 0.029(3) 0.028(2) 0.052(3) 0.017(2) -0.013(3) -0.021(2)
O105 0.029(3) 0.022(2) 0.049(3) -0.005(2) -0.011(3) 0.009(2)
O106 0.035(3) 0.031(2) 0.043(3) 0.005(2) 0.013(3) 0.010(2)
O107 0.022(3) 0.036(3) 0.044(3) -0.003(2) 0.006(3) -0.004(2)
O108 0.033(3) 0.017(2) 0.021(3) 0.010(2) -0.002(2) -0.004(2)
O109 0.041(3) 0.021(2) 0.031(3) -0.003(2) 0.001(3) 0.005(2)
O110 0.014(2) 0.036(2) 0.023(3) -0.011(2) 0.001(2) 0.004(2)
O111 0.056(3) 0.016(2) 0.036(3) -0.001(2) 0.005(3) 0.001(2)
O112 0.019(3) 0.042(3) 0.055(4) -0.004(3) -0.005(3) 0.003(2)
O113 0.039(3) 0.064(3) 0.011(3) -0.011(2) 0.007(3) -0.007(3)
O114 0.047(3) 0.049(3) 0.027(3) -0.010(3) 0.010(3) 0.010(3)
O115 0.044(3) 0.025(2) 0.026(3) 0.000(2) -0.004(3) 0.001(2)
O116 0.053(3) 0.014(2) 0.030(3) 0.005(2) -0.001(3) -0.003(2)
O117 0.029(3) 0.035(2) 0.047(3) -0.012(3) -0.006(3) -0.012(2)
O118 0.044(3) 0.031(3) 0.074(4) -0.014(3) -0.024(3) -0.005(3)
O119 0.072(4) 0.036(3) 0.041(3) -0.001(2) -0.031(3) 0.030(3)
O120 0.052(3) 0.017(2) 0.061(4) 0.012(2) -0.018(3) -0.004(2)
P1 0.0213(10) 0.0173(7) 0.0265(11) -0.0005(7) -0.0066(9) -0.0003(7)
P2 0.0214(10) 0.0145(7) 0.0224(11) 0.0007(7) -0.0055(9) 0.0020(7)
Mo1 0.0295(4) 0.0451(4) 0.0336(4) -0.0071(3) -0.0019(4) -0.0010(3)
Mo2 0.0293(4) 0.0368(3) 0.0221(4) -0.0015(3) 0.0009(3) -0.0035(3)
Mo3 0.0310(4) 0.0267(3) 0.0321(4) -0.0064(3) -0.0040(3) -0.0045(3)
Mo4 0.0395(4) 0.0300(3) 0.0379(4) 0.0089(3) -0.0065(4) 0.0055(3)
Mo5 0.0244(4) 0.0242(3) 0.0396(4) 0.0011(3) -0.0058(3) -0.0038(3)
Mo6 0.0229(4) 0.0302(3) 0.0350(4) -0.0022(3) -0.0006(3) -0.0057(3)
Mo7 0.0443(4) 0.0253(3) 0.0296(4) -0.0019(3) -0.0142(3) 0.0066(3)
Mo8 0.0229(3) 0.0282(3) 0.0409(4) -0.0058(3) 0.0020(3) -0.0046(3)
Mo9 0.0257(3) 0.0279(3) 0.0373(4) 0.0012(3) 0.0056(3) 0.0068(3)
Mo10 0.0419(4) 0.0320(3) 0.0309(4) -0.0012(3) -0.0075(4) -0.0140(3)
Mo11 0.0238(4) 0.0293(3) 0.0486(5) -0.0080(3) -0.0034(4) -0.0038(3)
Mo12 0.0274(4) 0.0263(3) 0.0552(5) -0.0032(3) -0.0087(4) 0.0072(3)
Mo13 0.0323(4) 0.0177(3) 0.0467(4) 0.0013(3) -0.0032(4) -0.0004(3)
Mo14 0.0252(4) 0.0243(3) 0.0441(4) 0.0005(3) -0.0017(3) 0.0069(3)
Mo15 0.0318(4) 0.0272(3) 0.0237(4) -0.0013(3) -0.0055(3) -0.0056(3)
Mo16 0.0304(4) 0.0176(3) 0.0605(5) 0.0019(3) -0.0100(4) -0.0018(3)
Mo17 0.0405(4) 0.0258(3) 0.0248(4) 0.0041(3) -0.0024(3) 0.0084(3)
Mo18 0.0289(4) 0.0245(3) 0.0442(4) 0.0030(3) 0.0013(4) 0.0063(3)
Mo19 0.0229(4) 0.0345(3) 0.0280(4) -0.0037(3) 0.0038(3) 0.0016(3)
Mo20 0.0348(4) 0.0167(3) 0.0463(4) 0.0004(3) -0.0117(4) -0.0005(3)
Mo21 0.0363(4) 0.0183(3) 0.0349(4) 0.0020(3) -0.0101(4) -0.0027(3)
Mo22 0.0363(4) 0.0289(3) 0.0394(4) -0.0093(3) -0.0101(4) -0.0032(3)
Mo23 0.0584(5) 0.0284(3) 0.0342(4) -0.0029(3) -0.0197(4) 0.0141(3)
Mo24 0.0363(4) 0.0399(3) 0.0343(4) 0.0007(3) -0.0046(4) -0.0039(3)
C1 0.0180(13) 0.0436(13) 0.0183(13) 0.0008(11) -0.0002(11) -0.0009(11)
C2 0.0304(16) 0.0375(13) 0.0255(16) -0.0040(12) 0.0088(13) 0.0022(12)
C3 0.014(4) 0.058(4) 0.026(4) 0.010(4) -0.004(4) -0.010(3)
C4 0.033(4) 0.045(4) 0.024(4) -0.014(3) 0.003(4) -0.018(4)
C5 0.0180(13) 0.0436(13) 0.0183(13) 0.0008(11) -0.0002(11) -0.0009(11)
C6 0.030(5) 0.055(5) 0.046(6) 0.003(4) 0.004(4) 0.002(4)
C7 0.017(4) 0.031(3) 0.038(5) 0.013(3) 0.008(4) -0.004(3)
C8 0.0180(13) 0.0436(13) 0.0183(13) 0.0008(11) -0.0002(11) -0.0009(11)
C9 0.038(5) 0.053(4) 0.025(4) 0.003(4) 0.010(4) 0.029(4)
C10 0.021(4) 0.037(4) 0.037(4) -0.016(3) 0.023(4) -0.011(3)
C11 0.042(5) 0.033(4) 0.025(4) -0.008(3) -0.005(4) -0.007(4)
C12 0.045(5) 0.024(3) 0.037(5) 0.013(3) 0.013(4) 0.005(3)
C13 0.0180(13) 0.0436(13) 0.0183(13) 0.0008(11) -0.0002(11) -0.0009(11)
C14 0.058(5) 0.026(3) 0.030(4) -0.013(3) 0.029(4) -0.009(4)
C15 0.060(6) 0.024(3) 0.047(5) -0.020(4) 0.002(5) -0.016(4)
C16 0.037(5) 0.030(4) 0.038(5) 0.000(3) 0.007(4) -0.001(3)
C17 0.046(5) 0.072(5) 0.015(4) 0.005(4) -0.004(4) -0.032(4)
C18 0.039(5) 0.044(4) 0.024(4) -0.001(4) 0.001(4) -0.022(4)
C19 0.0180(13) 0.0436(13) 0.0183(13) 0.0008(11) -0.0002(11) -0.0009(11)
C20 0.0180(13) 0.0436(13) 0.0183(13) 0.0008(11) -0.0002(11) -0.0009(11)
C21 0.0180(13) 0.0436(13) 0.0183(13) 0.0008(11) -0.0002(11) -0.0009(11)
C22 0.0180(13) 0.0436(13) 0.0183(13) 0.0008(11) -0.0002(11) -0.0009(11)
C23 0.042(5) 0.026(3) 0.048(5) -0.010(4) 0.022(4) -0.001(3)
C24 0.025(4) 0.033(3) 0.026(4) 0.017(3) -0.001(4) 0.009(3)
C25 0.018(4) 0.049(4) 0.034(5) -0.022(4) 0.019(4) -0.018(3)
C26 0.029(4) 0.016(3) 0.044(5) -0.010(3) -0.015(4) 0.010(3)
C27 0.035(4) 0.043(4) 0.012(4) -0.004(3) 0.006(4) 0.008(4)
C28 0.0180(13) 0.0436(13) 0.0183(13) 0.0008(11) -0.0002(11) -0.0009(11)
C29 0.0304(16) 0.0375(13) 0.0255(16) -0.0040(12) 0.0088(13) 0.0022(12)
C30 0.040(5) 0.043(4) 0.031(5) -0.001(4) -0.001(4) 0.002(4)
C31 0.0304(16) 0.0375(13) 0.0255(16) -0.0040(12) 0.0088(13) 0.0022(12)
C32 0.043(5) 0.019(3) 0.041(5) 0.004(3) 0.005(4) -0.003(3)
C33 0.025(4) 0.027(3) 0.041(5) 0.006(3) -0.015(4) -0.014(3)
C34 0.029(4) 0.025(3) 0.069(6) -0.007(4) -0.026(4) 0.014(3)
C35 0.018(4) 0.036(4) 0.033(5) -0.002(3) -0.006(4) -0.010(3)
C36 0.019(4) 0.024(3) 0.041(5) -0.003(3) 0.001(4) 0.011(3)
C37 0.025(4) 0.016(3) 0.039(5) 0.002(3) 0.005(4) -0.014(3)
C38 0.043(5) 0.025(3) 0.032(5) -0.002(3) 0.008(4) -0.010(3)
C39 0.027(4) 0.027(3) 0.042(5) 0.012(3) -0.006(4) 0.016(3)
C40 0.033(4) 0.031(3) 0.026(4) -0.003(3) -0.003(4) -0.014(3)
C41 0.023(4) 0.034(4) 0.014(4) 0.006(3) -0.005(3) -0.004(3)
C42 0.0304(16) 0.0375(13) 0.0255(16) -0.0040(12) 0.0088(13) 0.0022(12)
C43 0.0304(16) 0.0375(13) 0.0255(16) -0.0040(12) 0.0088(13) 0.0022(12)
C44 0.038(5) 0.032(4) 0.049(5) 0.007(4) 0.004(4) 0.020(4)
C45 0.018(4) 0.042(4) 0.024(4) -0.004(3) 0.010(3) -0.006(3)
C46 0.037(5) 0.033(4) 0.039(5) 0.007(4) 0.008(4) 0.015(4)
C47 0.023(4) 0.040(4) 0.046(5) 0.007(4) 0.020(4) 0.007(3)
C48 0.0304(16) 0.0375(13) 0.0255(16) -0.0040(12) 0.0088(13) 0.0022(12)
C49 0.026(4) 0.046(4) 0.031(4) -0.031(3) 0.003(4) -0.010(3)
C50 0.016(4) 0.043(4) 0.059(6) -0.010(4) 0.000(4) -0.015(3)
C51 0.035(5) 0.048(4) 0.043(5) 0.001(4) -0.003(4) -0.006(4)
C52 0.019(4) 0.019(3) 0.050(5) -0.011(3) 0.013(4) -0.005(3)
C53 0.075(6) 0.024(3) 0.026(5) -0.014(3) 0.008(5) 0.000(4)
C54 0.0304(16) 0.0375(13) 0.0255(16) -0.0040(12) 0.0088(13) 0.0022(12)
C55 0.066(6) 0.025(3) 0.035(5) -0.022(3) -0.009(5) 0.017(4)
C56 0.026(4) 0.008(3) 0.053(5) 0.002(3) -0.009(4) 0.007(3)
C57 0.049(5) 0.022(3) 0.012(4) 0.008(3) 0.004(4) 0.011(3)
C58 0.037(5) 0.024(3) 0.028(5) -0.001(3) -0.008(4) 0.007(3)
C59 0.045(5) 0.040(4) 0.034(5) 0.002(4) -0.026(4) 0.005(4)
C60 0.0304(16) 0.0375(13) 0.0255(16) -0.0040(12) 0.0088(13) 0.0022(12)
N1 0.0228(12) 0.0342(11) 0.0268(13) -0.0008(11) 0.0052(11) -0.0011(10)
N2 0.030(4) 0.039(3) 0.023(3) 0.014(3) 0.009(3) -0.009(3)
N3 0.034(4) 0.040(3) 0.023(4) -0.006(3) -0.008(3) -0.009(3)
N4 0.041(4) 0.037(3) 0.030(4) -0.013(3) 0.003(3) -0.002(3)
N5 0.052(4) 0.028(3) 0.026(4) 0.006(3) 0.003(3) 0.000(3)
N6 0.026(3) 0.025(3) 0.030(4) 0.005(3) 0.002(3) -0.002(3)
N7 0.0228(12) 0.0342(11) 0.0268(13) -0.0008(11) 0.0052(11) -0.0011(10)
N8 0.036(4) 0.028(3) 0.031(4) -0.004(3) 0.002(3) 0.006(3)
N9 0.044(4) 0.034(3) 0.035(4) 0.000(3) 0.001(4) -0.019(3)
N10 0.0228(12) 0.0342(11) 0.0268(13) -0.0008(11) 0.0052(11) -0.0011(10)
N11 0.045(4) 0.037(3) 0.026(4) 0.009(3) 0.000(3) 0.008(3)
N12 0.035(4) 0.034(3) 0.025(4) -0.003(3) 0.015(3) -0.008(3)
N13 0.028(4) 0.051(3) 0.021(3) 0.022(3) -0.012(3) -0.009(3)
N14 0.039(4) 0.033(3) 0.021(3) 0.004(3) -0.018(3) 0.003(3)
N15 0.0228(12) 0.0342(11) 0.0268(13) -0.0008(11) 0.0052(11) -0.0011(10)
N16 0.026(3) 0.038(3) 0.030(4) 0.008(3) 0.011(3) 0.009(3)
N17 0.016(3) 0.038(3) 0.035(4) 0.000(3) -0.006(3) -0.004(3)
N18 0.008(3) 0.038(3) 0.041(4) -0.015(3) 0.003(3) -0.010(2)
N19 0.027(3) 0.031(3) 0.028(4) -0.006(3) -0.005(3) -0.004(3)
N20 0.031(4) 0.036(3) 0.020(3) 0.000(3) -0.016(3) -0.003(3)
N21 0.0228(12) 0.0342(11) 0.0268(13) -0.0008(11) 0.0052(11) -0.0011(10)
N22 0.0228(12) 0.0342(11) 0.0268(13) -0.0008(11) 0.0052(11) -0.0011(10)
N23 0.0228(12) 0.0342(11) 0.0268(13) -0.0008(11) 0.0052(11) -0.0011(10)
N24 0.026(3) 0.027(3) 0.032(4) -0.002(3) 0.007(3) -0.006(3)
N25 0.026(3) 0.018(3) 0.025(3) 0.002(2) -0.002(3) 0.003(2)
N26 0.046(4) 0.012(2) 0.021(3) 0.007(2) 0.000(3) -0.002(3)
N27 0.037(4) 0.013(2) 0.033(4) 0.003(3) -0.008(3) -0.001(3)
N28 0.040(4) 0.022(3) 0.024(4) 0.010(3) 0.013(3) 0.014(3)
N29 0.042(4) 0.029(3) 0.013(3) -0.009(3) 0.004(3) 0.011(3)
N30 0.020(3) 0.050(3) 0.019(3) -0.001(3) 0.003(3) -0.001(3)
N31 0.038(4) 0.023(3) 0.037(4) 0.002(3) -0.003(3) -0.004(3)
N32 0.032(4) 0.028(3) 0.017(3) -0.010(3) -0.006(3) 0.004(3)
N33 0.022(3) 0.042(3) 0.017(3) -0.007(3) -0.001(3) -0.004(3)
N34 0.033(4) 0.029(3) 0.032(4) 0.014(3) 0.005(3) -0.003(3)
N35 0.056(4) 0.027(3) 0.017(3) -0.010(3) 0.008(3) -0.006(3)
N36 0.032(4) 0.037(3) 0.014(3) -0.005(3) 0.008(3) 0.004(3)
N37 0.023(3) 0.024(3) 0.025(3) -0.011(3) 0.004(3) -0.005(2)
N38 0.028(4) 0.030(3) 0.028(4) 0.015(3) -0.004(3) 0.008(3)
N39 0.020(3) 0.033(3) 0.037(4) 0.009(3) -0.002(3) 0.015(3)
N40 0.035(4) 0.026(3) 0.025(4) 0.009(3) -0.004(3) -0.007(3)
O1 0.0184(19) 0.0474(19) 0.022(2) -0.0059(17) 0.0083(17) -0.0007(16)
O2 0.027(3) 0.040(3) 0.020(3) 0.001(2) 0.011(2) -0.001(2)
O3 0.029(3) 0.035(2) 0.014(3) -0.001(2) 0.005(2) -0.007(2)
O4 0.032(3) 0.043(3) 0.032(3) 0.011(2) 0.025(3) 0.000(2)
O5 0.025(3) 0.039(3) 0.022(3) 0.000(2) 0.002(2) 0.006(2)
O6 0.028(3) 0.054(3) 0.023(3) -0.005(3) -0.002(3) -0.008(2)
O7 0.043(3) 0.056(3) 0.018(3) 0.016(3) 0.012(3) 0.026(3)
O8 0.045(3) 0.042(3) 0.037(3) 0.002(3) -0.004(3) -0.004(3)
O9 0.0184(19) 0.0474(19) 0.022(2) -0.0059(17) 0.0083(17) -0.0007(16)
O10 0.023(3) 0.032(2) 0.042(3) -0.003(2) 0.007(3) -0.003(2)
O11 0.064(4) 0.047(3) 0.028(3) -0.001(3) -0.027(3) -0.015(3)
O12 0.026(3) 0.056(3) 0.035(3) -0.003(3) 0.009(3) -0.003(3)
O13 0.035(3) 0.052(3) 0.040(3) -0.006(3) 0.015(3) 0.003(3)
O14 0.066(4) 0.029(3) 0.046(4) 0.000(3) -0.016(3) 0.006(3)
O15 0.058(4) 0.020(2) 0.078(4) -0.002(3) 0.031(3) -0.011(3)
O16 0.069(4) 0.039(3) 0.042(4) 0.005(3) 0.002(3) -0.037(3)
O17 0.017(3) 0.070(3) 0.027(3) -0.009(3) 0.004(2) -0.007(3)
O18 0.040(3) 0.047(3) 0.021(3) 0.003(2) -0.009(3) 0.014(3)
O19 0.060(4) 0.030(3) 0.087(5) -0.001(3) -0.011(4) 0.020(3)
O20 0.041(3) 0.030(3) 0.074(4) -0.009(3) -0.022(3) -0.005(2)
O21 0.016(3) 0.041(3) 0.019(3) -0.001(2) -0.008(2) 0.012(2)
O22 0.047(3) 0.022(2) 0.022(3) 0.001(2) 0.003(3) 0.000(2)
O23 0.026(3) 0.036(3) 0.034(3) 0.003(2) -0.016(3) 0.005(2)
O24 0.013(3) 0.037(3) 0.040(3) 0.002(2) 0.003(2) 0.013(2)
O25 0.034(3) 0.030(2) 0.036(3) -0.001(2) -0.016(3) 0.006(2)
O26 0.065(4) 0.038(3) 0.012(3) -0.008(2) 0.015(3) -0.009(3)
O27 0.031(3) 0.033(2) 0.025(3) 0.012(2) 0.002(3) 0.000(2)
O28 0.030(3) 0.032(3) 0.053(4) 0.003(3) -0.004(3) 0.001(2)
O29 0.050(4) 0.038(3) 0.026(3) -0.020(2) -0.003(3) 0.005(3)
O30 0.0292(13) 0.0354(11) 0.0316(14) 0.0027(10) 0.0031(12) -0.0039(10)
O31 0.030(3) 0.055(3) 0.026(3) 0.002(3) -0.015(3) 0.013(3)
O32 0.031(3) 0.053(3) 0.051(4) 0.001(3) -0.024(3) -0.011(3)
O33 0.097(5) 0.040(3) 0.035(4) 0.008(3) 0.006(4) -0.014(3)
O34 0.067(4) 0.010(2) 0.051(4) 0.008(2) -0.009(3) -0.004(2)
O35 0.031(3) 0.045(3) 0.009(3) 0.003(2) 0.001(2) 0.017(2)
O36 0.016(3) 0.070(4) 0.050(4) -0.004(3) 0.000(3) 0.011(3)
O37 0.0292(13) 0.0354(11) 0.0316(14) 0.0027(10) 0.0031(12) -0.0039(10)
O38 0.036(3) 0.033(2) 0.032(3) -0.005(2) 0.003(3) -0.012(2)
O39 0.0292(13) 0.0354(11) 0.0316(14) 0.0027(10) 0.0031(12) -0.0039(10)
O40 0.052(4) 0.035(3) 0.051(4) 0.019(3) 0.003(3) 0.007(3)

loop_
_atom_type_symbol
_atom_type_description
_atom_type_scat_dispersion_real
_atom_type_scat_dispersion_imag
_atom_type_scat_source
C C 0.0033 0.0016 'International Tables Vol C Tables 4.2.6.8 and 6.1.1.4'
H H 0.0000 0.0000 'International Tables Vol C Tables 4.2.6.8 and 6.1.1.4'
N N 0.0061 0.0033 'International Tables Vol C Tables 4.2.6.8 and 6.1.1.4'
O O 0.0106 0.0060 'International Tables Vol C Tables 4.2.6.8 and 6.1.1.4'
P P 0.1023 0.0942 'International Tables Vol C Tables 4.2.6.8 and 6.1.1.4'
Mo Mo -1.6832 0.6857 'International Tables Vol C Tables 4.2.6.8 and 6.1.1.4'
Pr Pr -0.2180 2.8214 'International Tables Vol C Tables 4.2.6.8 and 6.1.1.4'
Cl Cl 0.1484 0.1585 'International Tables Vol C Tables 4.2.6.8 and 6.1.1.4'

loop_
_geom_angle_atom_site_label_1
_geom_angle_atom_site_label_2
_geom_angle_atom_site_label_3
_geom_angle
O3 Pr1 O1W 111.17(16)
O3 Pr1 O5 140.50(15)
O1W Pr1 O5 106.83(16)
O3 Pr1 O4 73.05(15)
O1W Pr1 O4 138.20(18)
O5 Pr1 O4 71.64(15)
O3 Pr1 O1 134.40(15)
O1W Pr1 O1 69.60(17)
O5 Pr1 O1 69.63(15)
O4 Pr1 O1 138.21(15)
O3 Pr1 O2 69.14(15)
O1W Pr1 O2 71.12(17)
O5 Pr1 O2 135.74(15)
O4 Pr1 O2 139.56(15)
O1 Pr1 O2 68.57(14)
O3 Pr1 O2W 65.41(18)
O1W Pr1 O2W 73.26(19)
O5 Pr1 O2W 117.73(19)
O4 Pr1 O2W 71.51(17)
O1 Pr1 O2W 142.48(17)
O2 Pr1 O2W 104.22(18)
O3 Pr1 O3W 122.51(16)
O1W Pr1 O3W 72.51(18)
O5 Pr1 O3W 60.15(16)
O4 Pr1 O3W 71.25(17)
O1 Pr1 O3W 101.71(16)
O2 Pr1 O3W 143.46(16)
O2W Pr1 O3W 61.3(2)
O3 Pr1 Cl1 78.21(11)
O1W Pr1 Cl1 142.24(15)
O5 Pr1 Cl1 78.46(11)
O4 Pr1 Cl1 79.42(13)
O1 Pr1 Cl1 78.08(11)
O2 Pr1 Cl1 79.39(11)
O2W Pr1 Cl1 138.42(15)
O3W Pr1 Cl1 134.75(13)
O4W Pr2 O22 106.23(17)
O4W Pr2 O24 72.72(18)
O22 Pr2 O24 135.71(16)
O4W Pr2 O23 69.71(18)
O22 Pr2 O23 69.01(16)
O24 Pr2 O23 69.53(15)
O4W Pr2 O25 111.26(17)
O22 Pr2 O25 140.57(16)
O24 Pr2 O25 69.32(15)
O23 Pr2 O25 136.03(16)
O4W Pr2 O21 134.70(18)
O22 Pr2 O21 72.79(15)
O24 Pr2 O21 139.73(15)
O23 Pr2 O21 139.82(15)
O25 Pr2 O21 72.40(15)
O4W Pr2 O5W 68.19(18)
O22 Pr2 O5W 123.46(17)
O24 Pr2 O5W 97.89(17)
O23 Pr2 O5W 137.90(17)
O25 Pr2 O5W 63.21(17)
O21 Pr2 O5W 75.22(17)
O4W Pr2 O6W 69.3(2)
O22 Pr2 O6W 65.3(2)
O24 Pr2 O6W 141.12(19)
O23 Pr2 O6W 104.0(2)
O25 Pr2 O6W 117.7(2)
O21 Pr2 O6W 69.81(18)
O5W Pr2 O6W 60.3(2)
O4W Pr2 Cl2 144.05(15)
O22 Pr2 Cl2 78.79(12)
O24 Pr2 Cl2 79.26(12)
O23 Pr2 Cl2 79.75(12)
O25 Pr2 Cl2 78.11(12)
O21 Pr2 Cl2 81.15(12)
O5W Pr2 Cl2 139.11(13)
O6W Pr2 Cl2 138.80(16)
P1 O42 Mo11 127.2(2)
P1 O42 Mo12 125.9(2)
Mo11 O42 Mo12 89.38(15)
P1 O42 Mo1 124.5(3)
Mo11 O42 Mo1 89.27(15)
Mo12 O42 Mo1 88.71(15)
Mo11 O43 Mo12 127.2(3)
Mo5 O44 Mo18 153.2(3)
Mo7 O45 Mo3 123.6(2)
Mo8 O46 Mo14 123.8(3)
Mo23 O47 Mo22 125.9(3)
Mo22 O48 Mo24 124.7(3)
Mo2 O49 Mo6 150.1(3)
Mo17 O50 Mo9 125.1(2)
Mo24 O51 Mo23 125.5(3)
Mo17 O52 Mo15 151.1(3)
Mo11 O53 Mo22 150.9(3)
Mo4 O54 Mo10 153.9(3)
Mo15 O56 Mo19 152.4(3)
Mo14 O57 Mo19 123.4(2)
Mo14 O58 Mo21 151.8(3)
Mo3 O59 Mo2 123.6(2)
Mo6 O60 Mo15 124.9(2)
Mo12 O62 Mo20 152.4(3)
Mo1 O63 Mo11 125.7(3)
Mo16 O64 Mo11 152.8(3)
Mo21 O65 Mo6 126.3(2)
Mo12 O67 Mo1 123.6(2)
Mo23 O68 Mo12 152.5(3)
Mo13 O69 Mo8 151.4(3)
Mo10 O70 Mo1 151.3(3)
Mo2 O71 Mo7 126.2(3)
Mo7 O72 Mo14 151.8(3)
Mo18 O73 Mo24 152.5(3)
Mo20 O74 Mo23 150.8(3)
Mo19 O76 Mo8 123.8(3)
Mo19 O77 Mo17 152.7(3)
Mo10 O81 Mo20 124.3(2)
Mo8 O82 Mo3 152.2(3)
Mo20 O90 Mo5 124.7(2)
Mo21 O91 Mo7 151.5(3)
Mo5 O92 Mo10 125.7(3)
Mo9 O94 Mo2 152.8(3)
P1 O95 Mo24 128.3(3)
P1 O95 Mo23 125.1(2)
Mo24 O95 Mo23 88.54(15)
P1 O95 Mo22 125.8(2)
Mo24 O95 Mo22 88.43(15)
Mo23 O95 Mo22 88.10(15)
P2 O96 Mo21 126.1(2)
P2 O96 Mo6 126.0(2)
Mo21 O96 Mo6 88.99(13)
P2 O96 Mo15 125.7(2)
Mo21 O96 Mo15 89.17(12)
Mo6 O96 Mo15 88.92(14)
P1 O97 Mo4 126.6(2)
P1 O97 Mo16 125.1(2)
Mo4 O97 Mo16 89.97(13)
P1 O97 Mo18 124.8(2)
Mo4 O97 Mo18 89.43(14)
Mo16 O97 Mo18 89.47(13)
P2 O98 Mo2 125.9(3)
P2 O98 Mo3 124.8(2)
Mo2 O98 Mo3 90.70(17)
P2 O98 Mo7 123.7(2)
Mo2 O98 Mo7 90.69(18)
Mo3 O98 Mo7 90.43(17)
P2 O99 Mo9 126.4(2)
P2 O99 Mo13 125.8(2)
Mo9 O99 Mo13 89.45(13)
P2 O99 Mo17 125.6(2)
Mo9 O99 Mo17 88.65(14)
Mo13 O99 Mo17 89.14(14)
P2 O100 Mo19 128.0(3)
P2 O100 Mo14 125.1(3)
Mo19 O100 Mo14 89.06(17)
P2 O100 Mo8 125.3(3)
Mo19 O100 Mo8 89.04(17)
Mo14 O100 Mo8 88.06(17)
P1 O101 Mo10 128.4(3)
P1 O101 Mo5 124.4(2)
Mo10 O101 Mo5 90.01(14)
P1 O101 Mo20 124.2(2)
Mo10 O101 Mo20 89.55(13)
Mo5 O101 Mo20 88.70(13)
Mo1 O103 Mo4 151.3(3)
Mo16 O104 Mo4 124.8(2)
Mo18 O105 Mo16 125.1(2)
Mo9 O106 Mo13 124.5(2)
Mo22 O107 Mo16 152.7(3)
Mo4 O108 Mo18 125.8(2)
Mo3 O109 Mo13 153.0(3)
Mo6 O110 Mo9 153.5(3)
Mo24 O111 Mo5 151.8(3)
Mo13 O115 Mo17 125.4(2)
Mo15 O116 Mo21 124.7(2)
O95 P1 O42 109.6(3)
O95 P1 O101 111.2(3)
O42 P1 O101 109.2(2)
O95 P1 O97 109.7(2)
O42 P1 O97 108.7(2)
O101 P1 O97 108.4(2)
O100 P2 O99 108.9(3)
O100 P2 O96 108.9(3)
O99 P2 O96 109.7(2)
O100 P2 O98 111.4(3)
O99 P2 O98 108.5(2)
O96 P2 O98 109.4(2)
O113 Mo1 O103 102.9(2)
O113 Mo1 O63 102.5(2)
O103 Mo1 O63 95.6(2)
O113 Mo1 O70 101.8(2)
O103 Mo1 O70 86.45(19)
O63 Mo1 O70 154.4(2)
O113 Mo1 O67 99.7(2)
O103 Mo1 O67 156.6(2)
O63 Mo1 O67 85.44(19)
O70 Mo1 O67 82.90(19)
O113 Mo1 O42 170.8(2)
O103 Mo1 O42 85.70(18)
O63 Mo1 O42 72.86(18)
O70 Mo1 O42 81.92(18)
O67 Mo1 O42 72.24(17)
O114 Mo2 O71 101.4(2)
O114 Mo2 O49 102.9(2)
O71 Mo2 O49 94.8(2)
O114 Mo2 O94 102.3(2)
O71 Mo2 O94 155.7(2)
O49 Mo2 O94 84.86(19)
O114 Mo2 O59 98.3(2)
O71 Mo2 O59 87.1(2)
O49 Mo2 O59 157.9(2)
O94 Mo2 O59 84.51(19)
O114 Mo2 O98 169.4(2)
O71 Mo2 O98 73.28(19)
O49 Mo2 O98 86.84(18)
O94 Mo2 O98 82.48(18)
O59 Mo2 O98 72.59(17)
O84 Mo3 O109 105.6(2)
O84 Mo3 O59 101.7(2)
O109 Mo3 O59 95.2(2)
O84 Mo3 O82 101.7(2)
O109 Mo3 O82 85.1(2)
O59 Mo3 O82 155.5(2)
O84 Mo3 O45 98.9(2)
O109 Mo3 O45 154.57(19)
O59 Mo3 O45 86.3(2)
O82 Mo3 O45 83.2(2)
O84 Mo3 O98 169.6(2)
O109 Mo3 O98 83.99(18)
O59 Mo3 O98 73.05(18)
O82 Mo3 O98 82.69(18)
O45 Mo3 O98 72.17(17)
O55 Mo4 O54 105.3(2)
O55 Mo4 O108 102.8(2)
O54 Mo4 O108 96.2(2)
O55 Mo4 O103 101.2(2)
O54 Mo4 O103 84.5(2)
O108 Mo4 O103 154.8(2)
O55 Mo4 O104 98.3(2)
O54 Mo4 O104 155.0(2)
O108 Mo4 O104 86.33(19)
O103 Mo4 O104 82.94(19)
O55 Mo4 O97 169.44(19)
O54 Mo4 O97 85.1(2)
O108 Mo4 O97 73.61(17)
O103 Mo4 O97 81.40(17)
O104 Mo4 O97 71.71(17)
O61 Mo5 O44 104.5(2)
O61 Mo5 O92 101.8(2)
O44 Mo5 O92 95.5(2)
O61 Mo5 O111 101.6(2)
O44 Mo5 O111 85.3(2)
O92 Mo5 O111 155.5(2)
O61 Mo5 O90 99.6(2)
O44 Mo5 O90 155.0(2)
O92 Mo5 O90 86.1(2)
O111 Mo5 O90 83.25(19)
O61 Mo5 O101 170.59(19)
O44 Mo5 O101 84.16(18)
O92 Mo5 O101 73.15(19)
O111 Mo5 O101 82.62(18)
O90 Mo5 O101 72.40(16)
O89 Mo6 O110 104.2(2)
O89 Mo6 O60 103.5(2)
O110 Mo6 O60 95.8(2)
O89 Mo6 O65 99.8(2)
O110 Mo6 O65 154.01(19)
O60 Mo6 O65 87.90(19)
O89 Mo6 O49 99.0(2)
O110 Mo6 O49 84.91(19)
O60 Mo6 O49 156.58(19)
O65 Mo6 O49 81.79(18)
O89 Mo6 O96 170.84(19)
O110 Mo6 O96 84.91(16)
O60 Mo6 O96 74.73(17)
O65 Mo6 O96 71.23(15)
O49 Mo6 O96 82.04(16)
O86 Mo7 O72 103.8(3)
O86 Mo7 O45 102.1(2)
O72 Mo7 O45 95.8(2)
O86 Mo7 O91 101.5(2)
O72 Mo7 O91 86.2(2)
O45 Mo7 O91 155.09(19)
O86 Mo7 O71 100.2(3)
O72 Mo7 O71 155.0(2)
O45 Mo7 O71 86.0(2)
O91 Mo7 O71 82.12(19)
O86 Mo7 O98 169.1(2)
O72 Mo7 O98 86.76(19)
O45 Mo7 O98 73.81(18)
O91 Mo7 O98 81.55(16)
O71 Mo7 O98 69.77(18)
O117 Mo8 O82 103.8(2)
O117 Mo8 O46 101.2(2)
O82 Mo8 O46 96.1(2)
O117 Mo8 O69 103.2(2)
O82 Mo8 O69 85.30(19)
O46 Mo8 O69 154.50(19)
O117 Mo8 O76 98.9(2)
O82 Mo8 O76 156.01(19)
O46 Mo8 O76 87.3(2)
O69 Mo8 O76 81.78(19)
O117 Mo8 O100 169.8(2)
O82 Mo8 O100 86.13(19)
O46 Mo8 O100 74.79(18)
O69 Mo8 O100 79.92(16)
O76 Mo8 O100 71.78(19)
O83 Mo9 O94 103.5(2)
O83 Mo9 O106 102.7(2)
O94 Mo9 O106 96.7(2)
O83 Mo9 O110 101.6(2)
O94 Mo9 O110 83.48(19)
O106 Mo9 O110 154.99(19)
O83 Mo9 O50 99.0(2)
O94 Mo9 O50 156.00(19)
O106 Mo9 O50 86.5(2)
O110 Mo9 O50 83.80(18)
O83 Mo9 O99 170.6(2)
O94 Mo9 O99 85.75(18)
O106 Mo9 O99 73.90(17)
O110 Mo9 O99 81.19(16)
O50 Mo9 O99 72.24(17)
O93 Mo10 O81 103.2(2)
O93 Mo10 O70 103.5(2)
O81 Mo10 O70 93.9(2)
O93 Mo10 O54 101.3(2)
O81 Mo10 O54 155.1(2)
O70 Mo10 O54 84.8(2)
O93 Mo10 O92 101.2(2)
O81 Mo10 O92 86.5(2)
O70 Mo10 O92 154.5(2)
O54 Mo10 O92 84.3(2)
O93 Mo10 O101 172.0(2)
O81 Mo10 O101 74.60(17)
O70 Mo10 O101 84.33(19)
O54 Mo10 O101 80.50(19)
O92 Mo10 O101 71.16(17)
O41 Mo11 O53 103.8(2)
O41 Mo11 O43 103.4(2)
O53 Mo11 O43 94.6(2)
O41 Mo11 O64 101.9(2)
O53 Mo11 O64 85.4(2)
O43 Mo11 O64 153.9(2)
O41 Mo11 O63 99.0(2)
O53 Mo11 O63 156.3(2)
O43 Mo11 O63 86.2(2)
O64 Mo11 O63 83.7(2)
O41 Mo11 O42 170.3(2)
O53 Mo11 O42 85.49(19)
O43 Mo11 O42 72.62(18)
O64 Mo11 O42 81.39(16)
O63 Mo11 O42 72.14(18)
O75 Mo12 O67 101.9(3)
O75 Mo12 O62 103.9(2)
O67 Mo12 O62 96.4(2)
O75 Mo12 O43 99.9(2)
O67 Mo12 O43 86.8(2)
O62 Mo12 O43 154.7(2)
O75 Mo12 O68 101.0(3)
O67 Mo12 O68 156.21(19)
O62 Mo12 O68 84.1(2)
O43 Mo12 O68 83.1(2)
O75 Mo12 O42 170.2(2)
O67 Mo12 O42 75.42(18)
O62 Mo12 O42 85.81(17)
O43 Mo12 O42 70.68(17)
O68 Mo12 O42 80.91(18)
O80 Mo13 O69 103.0(2)
O80 Mo13 O115 103.3(2)
O69 Mo13 O115 96.1(2)
O80 Mo13 O109 101.6(2)
O69 Mo13 O109 86.1(2)
O115 Mo13 O109 153.81(19)
O80 Mo13 O106 99.8(2)
O69 Mo13 O106 156.09(18)
O115 Mo13 O106 85.5(2)
O109 Mo13 O106 82.4(2)
O80 Mo13 O99 171.4(2)
O69 Mo13 O99 85.45(16)
O115 Mo13 O99 73.76(17)
O109 Mo13 O99 80.43(17)
O106 Mo13 O99 72.04(16)
O87 Mo14 O58 105.6(2)
O87 Mo14 O57 102.4(2)
O58 Mo14 O57 95.9(2)
O87 Mo14 O46 97.0(2)
O58 Mo14 O46 156.04(19)
O57 Mo14 O46 86.8(2)
O87 Mo14 O72 100.4(2)
O58 Mo14 O72 85.3(2)
O57 Mo14 O72 155.94(18)
O46 Mo14 O72 82.9(2)
O87 Mo14 O100 169.7(2)
O58 Mo14 O100 84.48(17)
O57 Mo14 O100 74.08(18)
O46 Mo14 O100 73.33(17)
O72 Mo14 O100 82.15(18)
O102 Mo15 O56 105.4(2)
O102 Mo15 O116 102.5(2)
O56 Mo15 O116 95.5(2)
O102 Mo15 O52 101.0(2)
O56 Mo15 O52 85.85(19)
O116 Mo15 O52 155.2(2)
O102 Mo15 O60 99.0(2)
O56 Mo15 O60 154.38(19)
O116 Mo15 O60 86.6(2)
O52 Mo15 O60 81.97(18)
O102 Mo15 O96 169.7(2)
O56 Mo15 O96 84.66(18)
O116 Mo15 O96 73.88(17)
O52 Mo15 O96 81.57(16)
O60 Mo15 O96 71.34(16)
O85 Mo16 O64 103.5(2)
O85 Mo16 O104 103.5(2)
O64 Mo16 O104 96.7(2)
O85 Mo16 O107 100.7(2)
O64 Mo16 O107 84.4(2)
O104 Mo16 O107 154.81(19)
O85 Mo16 O105 99.6(2)
O64 Mo16 O105 155.24(18)
O104 Mo16 O105 86.4(2)
O107 Mo16 O105 82.7(2)
O85 Mo16 O97 170.6(2)
O64 Mo16 O97 85.78(17)
O104 Mo16 O97 73.46(17)
O107 Mo16 O97 81.54(17)
O105 Mo16 O97 71.52(15)
O88 Mo17 O50 101.7(2)
O88 Mo17 O52 103.4(2)
O50 Mo17 O52 96.10(19)
O88 Mo17 O115 99.6(2)
O50 Mo17 O115 85.6(2)
O52 Mo17 O115 156.0(2)
O88 Mo17 O77 102.2(2)
O50 Mo17 O77 155.1(2)
O52 Mo17 O77 85.16(19)
O115 Mo17 O77 83.55(19)
O88 Mo17 O99 170.37(18)
O50 Mo17 O99 74.01(17)
O52 Mo17 O99 85.74(17)
O115 Mo17 O99 71.72(16)
O77 Mo17 O99 81.30(18)
O112 Mo18 O105 102.9(2)
O112 Mo18 O73 104.2(2)
O105 Mo18 O73 94.5(2)
O112 Mo18 O108 99.5(2)
O105 Mo18 O108 87.4(2)
O73 Mo18 O108 155.14(19)
O112 Mo18 O44 102.3(2)
O105 Mo18 O44 154.2(2)
O73 Mo18 O44 84.65(19)
O108 Mo18 O44 83.00(18)
O112 Mo18 O97 170.1(2)
O105 Mo18 O97 73.85(17)
O73 Mo18 O97 85.54(18)
O108 Mo18 O97 71.17(17)
O44 Mo18 O97 80.34(17)
O66 Mo19 O77 102.4(2)
O66 Mo19 O76 102.4(2)
O77 Mo19 O76 96.5(2)
O66 Mo19 O57 99.5(2)
O77 Mo19 O57 156.5(2)
O76 Mo19 O57 86.89(19)
O66 Mo19 O56 101.2(2)
O77 Mo19 O56 84.36(19)
O76 Mo19 O56 155.6(2)
O57 Mo19 O56 83.21(18)
O66 Mo19 O100 172.6(2)
O77 Mo19 O100 84.83(19)
O76 Mo19 O100 75.29(19)
O57 Mo19 O100 73.48(17)
O56 Mo19 O100 80.56(18)
O120 Mo20 O74 104.6(2)
O120 Mo20 O90 100.7(2)
O74 Mo20 O90 93.0(2)
O120 Mo20 O62 102.4(2)
O74 Mo20 O62 86.4(2)
O90 Mo20 O62 156.24(19)
O120 Mo20 O81 99.5(2)
O74 Mo20 O81 155.44(18)
O90 Mo20 O81 87.4(2)
O62 Mo20 O81 83.5(2)
O120 Mo20 O101 169.6(2)
O74 Mo20 O101 84.98(16)
O90 Mo20 O101 74.20(17)
O62 Mo20 O101 82.09(16)
O81 Mo20 O101 71.49(16)
O78 Mo21 O65 102.0(2)
O78 Mo21 O91 104.3(2)
O65 Mo21 O91 94.3(2)
O78 Mo21 O58 103.0(2)
O65 Mo21 O58 154.14(18)
O91 Mo21 O58 86.0(2)
O78 Mo21 O116 98.9(2)
O65 Mo21 O116 87.3(2)
O91 Mo21 O116 155.80(18)
O58 Mo21 O116 82.3(2)
O78 Mo21 O96 170.0(2)
O65 Mo21 O96 73.36(16)
O91 Mo21 O96 85.05(16)
O58 Mo21 O96 80.92(16)
O116 Mo21 O96 72.25(15)
O118 Mo22 O107 103.6(2)
O118 Mo22 O48 99.2(2)
O107 Mo22 O48 94.8(2)
O118 Mo22 O47 102.1(2)
O107 Mo22 O47 153.5(2)
O48 Mo22 O47 87.7(2)
O118 Mo22 O53 104.1(2)
O107 Mo22 O53 85.7(2)
O48 Mo22 O53 155.9(2)
O47 Mo22 O53 81.7(2)
O118 Mo22 O95 170.9(2)
O107 Mo22 O95 83.39(18)
O48 Mo22 O95 74.04(18)
O47 Mo22 O95 71.90(18)
O53 Mo22 O95 82.15(18)
O119 Mo23 O68 106.6(2)
O119 Mo23 O47 103.2(2)
O68 Mo23 O47 93.7(2)
O119 Mo23 O51 96.3(2)
O68 Mo23 O51 155.9(2)
O47 Mo23 O51 88.0(2)
O119 Mo23 O74 102.0(2)
O68 Mo23 O74 86.1(2)
O47 Mo23 O74 153.7(2)
O51 Mo23 O74 81.9(2)
O119 Mo23 O95 167.8(2)
O68 Mo23 O95 85.46(19)
O47 Mo23 O95 73.90(18)
O51 Mo23 O95 71.95(18)
O74 Mo23 O95 79.85(16)
O79 Mo24 O111 104.5(3)
O79 Mo24 O51 102.1(3)
O111 Mo24 O51 93.4(2)
O79 Mo24 O73 103.0(2)
O111 Mo24 O73 85.2(2)
O51 Mo24 O73 154.4(2)
O79 Mo24 O48 99.5(2)
O111 Mo24 O48 155.2(2)
O51 Mo24 O48 87.4(2)
O73 Mo24 O48 83.49(19)
O79 Mo24 O95 171.3(2)
O111 Mo24 O95 83.63(19)
O51 Mo24 O95 73.86(19)
O73 Mo24 O95 80.55(17)
O48 Mo24 O95 72.79(17)
O1 C1 N2 127.3(7)
O1 C1 N1 122.4(6)
N2 C1 N1 110.1(6)
O11 C2 N3 113.1(6)
O11 C2 N1 109.0(6)
N3 C2 N1 111.6(6)
O11 C2 C3 115.4(6)
N3 C2 C3 105.6(6)
N1 C2 C3 101.7(5)
O12 C3 N2 109.1(6)
O12 C3 N4 105.8(6)
N2 C3 N4 115.9(6)
O12 C3 C2 115.7(6)
N2 C3 C2 105.7(6)
N4 C3 C2 104.9(6)
O6 C4 N4 126.5(7)
O6 C4 N3 125.4(7)
N4 C4 N3 108.0(6)
N2 C5 N5 113.8(6)
N2 C5 H5A 108.8
N5 C5 H5A 108.8
N2 C5 H5B 108.8
N5 C5 H5B 108.8
H5A C5 H5B 107.7
N4 C6 N7 113.4(6)
N4 C6 H6A 108.9
N7 C6 H6A 108.9
N4 C6 H6B 108.9
N7 C6 H6B 108.9
H6A C6 H6B 107.7
O2 C7 N6 127.2(6)
O2 C7 N5 122.3(6)
N6 C7 N5 110.2(6)
O13 C8 N7 109.3(6)
O13 C8 N5 108.4(6)
N7 C8 N5 115.2(6)
O13 C8 C9 117.0(6)
N7 C8 C9 104.2(6)
N5 C8 C9 102.9(5)
N8 C9 O14 112.8(6)
N8 C9 N6 114.0(6)
O14 C9 N6 110.3(6)
N8 C9 C8 102.0(6)
O14 C9 C8 115.6(6)
N6 C9 C8 101.6(5)
O7 C10 N7 125.0(6)
O7 C10 N8 128.0(7)
N7 C10 N8 107.0(6)
N6 C11 N9 111.9(6)
N6 C11 H11A 109.2
N9 C11 H11A 109.2
N6 C11 H11B 109.2
N9 C11 H11B 109.2
H11A C11 H11B 107.9
N11 C12 N8 110.6(5)
N11 C12 H12A 109.5
N8 C12 H12A 109.5
N11 C12 H12B 109.5
N8 C12 H12B 109.5
H12A C12 H12B 108.1
O3 C13 N10 126.4(6)
O3 C13 N9 125.5(7)
N10 C13 N9 108.0(6)
O15 C14 N11 110.5(6)
O15 C14 N9 109.5(6)
N11 C14 N9 113.8(6)
O15 C14 C15 117.7(6)
N11 C14 C15 101.6(6)
N9 C14 C15 103.6(6)
O16 C15 N12 114.7(7)
O16 C15 N10 106.2(6)
N12 C15 N10 115.7(6)
O16 C15 C14 114.3(6)
N12 C15 C14 105.2(6)
N10 C15 C14 99.9(6)
O8 C16 N12 124.4(7)
O8 C16 N11 124.8(7)
N12 C16 N11 110.7(7)
N13 C17 N10 114.7(6)
N13 C17 H17A 108.6
N10 C17 H17A 108.6
N13 C17 H17B 108.6
N10 C17 H17B 108.6
H17A C17 H17B 107.6
N15 C18 N12 114.8(6)
N15 C18 H18A 108.6
N12 C18 H18A 108.6
N15 C18 H18B 108.6
N12 C18 H18B 108.6
H18A C18 H18B 107.5
N13 C19 N14 114.2(7)
N13 C19 O4 121.8(6)
N14 C19 O4 124.0(6)
O17 C20 N15 108.6(6)
O17 C20 N13 111.4(6)
N15 C20 N13 119.1(6)
O17 C20 C21 113.8(6)
N15 C20 C21 101.8(5)
N13 C20 C21 101.7(5)
O18 C21 N16 108.2(6)
O18 C21 N14 110.7(6)
N16 C21 N14 117.6(6)
O18 C21 C20 117.7(6)
N16 C21 C20 101.7(5)
N14 C21 C20 100.9(5)
O9 C22 N15 126.7(7)
O9 C22 N16 125.1(6)
N15 C22 N16 108.3(6)
N17 C23 N14 114.5(6)
N17 C23 H23A 108.6
N14 C23 H23A 108.6
N17 C23 H23B 108.6
N14 C23 H23B 108.6
H23A C23 H23B 107.6
N16 C24 N19 115.9(5)
N16 C24 H24A 108.3
N19 C24 H24A 108.3
N16 C24 H24B 108.3
N19 C24 H24B 108.3
H24A C24 H24B 107.4
O5 C25 N17 125.4(6)
O5 C25 N18 121.2(6)
N17 C25 N18 113.4(6)
O19 C26 N19 111.8(6)
O19 C26 N17 106.0(6)
N19 C26 N17 115.8(5)
O19 C26 C27 116.7(5)
N19 C26 C27 103.6(6)
N17 C26 C27 103.0(5)
O20 C27 N20 115.9(6)
O20 C27 N18 108.8(6)
N20 C27 N18 112.4(6)
O20 C27 C26 113.3(6)
N20 C27 C26 102.1(6)
N18 C27 C26 103.7(5)
O10 C28 N19 124.9(6)
O10 C28 N20 129.5(6)
N19 C28 N20 105.6(6)
N18 C29 N1 111.5(6)
N18 C29 H29A 109.3
N1 C29 H29A 109.3
N18 C29 H29B 109.3
N1 C29 H29B 109.3
H29A C29 H29B 108.0
N3 C30 N20 112.7(6)
N3 C30 H30A 109.1
N20 C30 H30A 109.1
N3 C30 H30B 109.1
N20 C30 H30B 109.0
H30A C30 H30B 107.8
O21 C31 N21 129.4(6)
O21 C31 N22 126.4(6)
N21 C31 N22 104.0(6)
O31 C32 N21 114.1(6)
O31 C32 N23 109.1(6)
N21 C32 N23 112.1(6)
O31 C32 C33 115.8(6)
N21 C32 C33 101.8(6)
N23 C32 C33 103.4(5)
O32 C33 N22 113.3(6)
O32 C33 N24 107.8(6)
N22 C33 N24 112.6(6)
O32 C33 C32 116.0(6)
N22 C33 C32 104.7(6)
N24 C33 C32 102.0(5)
O26 C34 N24 130.0(7)
O26 C34 N23 126.9(7)
N24 C34 N23 103.0(7)
N25 C35 N22 111.8(6)
N25 C35 H35A 109.3
N22 C35 H35A 109.3
N25 C35 H35B 109.3
N22 C35 H35B 109.3
H35A C35 H35B 107.9
N27 C36 N24 112.0(6)
N27 C36 H36A 109.2
N24 C36 H36A 109.2
N27 C36 H36B 109.2
N24 C36 H36B 109.2
H36A C36 H36B 107.9
O22 C37 N25 125.8(6)
O22 C37 N26 124.8(7)
N25 C37 N26 109.4(6)
O33 C38 N27 107.8(6)
O33 C38 N25 111.0(6)
N27 C38 N25 114.7(5)
O33 C38 C39 115.1(6)
N27 C38 C39 106.5(6)
N25 C38 C39 101.9(6)
N26 C39 O34 111.7(6)
N26 C39 N28 116.0(6)
O34 C39 N28 106.1(6)
N26 C39 C38 104.2(6)
O34 C39 C38 116.8(6)
N28 C39 C38 102.0(6)
O27 C40 N27 125.0(7)
O27 C40 N28 124.9(7)
N27 C40 N28 110.1(6)
N29 C41 N26 113.7(5)
N29 C41 H41A 108.8
N26 C41 H41A 108.8
N29 C41 H41B 108.8
N26 C41 H41B 108.8
H41A C41 H41B 107.7
N31 C42 N28 114.6(6)
N31 C42 H42A 108.6
N28 C42 H42A 108.6
N31 C42 H42B 108.6
N28 C42 H42B 108.6
H42A C42 H42B 107.6
O23 C43 N29 126.1(7)
O23 C43 N30 123.0(6)
N29 C43 N30 110.6(6)
O35 C44 N29 108.8(6)
O35 C44 N31 109.3(6)
N29 C44 N31 114.9(6)
O35 C44 C45 115.1(6)
N29 C44 C45 105.1(6)
N31 C44 C45 103.6(6)
O36 C45 N30 110.8(6)
O36 C45 N32 112.0(6)
N30 C45 N32 112.8(6)
O36 C45 C44 117.0(6)
N30 C45 C44 100.9(6)
N32 C45 C44 102.9(6)
O28 C46 N32 125.8(7)
O28 C46 N31 122.2(7)
N32 C46 N31 111.9(7)
N33 C47 N30 118.0(7)
N33 C47 H47A 107.8
N30 C47 H47A 107.8
N33 C47 H47B 107.8
N30 C47 H47B 107.8
H47A C47 H47B 107.2
N32 C48 N35 113.3(6)
N32 C48 H48A 108.9
N35 C48 H48A 108.9
N32 C48 H48B 108.9
N35 C48 H48B 108.9
H48A C48 H48B 107.7
O24 C49 N33 123.0(7)
O24 C49 N34 123.3(7)
N33 C49 N34 113.5(6)
O37 C50 N35 109.9(6)
O37 C50 N33 111.4(6)
N35 C50 N33 110.3(6)
O37 C50 C51 115.0(6)
N35 C50 C51 106.2(6)
N33 C50 C51 103.7(6)
O38 C51 N36 114.4(6)
O38 C51 N34 107.0(6)
N36 C51 N34 113.9(6)
O38 C51 C50 116.1(6)
N36 C51 C50 101.7(6)
N34 C51 C50 103.3(6)
O29 C52 N36 127.0(7)
O29 C52 N35 127.1(6)
N36 C52 N35 105.9(6)
N34 C53 N37 115.4(6)
N34 C53 H53A 108.4
N37 C53 H53A 108.4
N34 C53 H53B 108.4
N37 C53 H53B 108.4
H53A C53 H53B 107.5
N36 C54 N39 114.4(6)
N36 C54 H54A 108.7
N39 C54 H54A 108.7
N36 C54 H54B 108.7
N39 C54 H54B 108.7
H54A C54 H54B 107.6
N37 C55 O25 126.0(8)
N37 C55 N38 112.9(7)
O25 C55 N38 121.1(7)
O39 C56 N37 114.0(6)
O39 C56 N39 106.1(6)
N37 C56 N39 115.6(5)
O39 C56 C57 116.8(5)
N37 C56 C57 102.1(5)
N39 C56 C57 102.1(5)
O40 C57 N40 115.3(6)
O40 C57 N38 108.0(6)
N40 C57 N38 116.4(5)
O40 C57 C56 111.9(5)
N40 C57 C56 102.5(6)
N38 C57 C56 101.7(5)
O30 C58 N39 124.1(7)
O30 C58 N40 126.3(7)
N39 C58 N40 109.6(6)
N38 C59 N21 112.2(6)
N38 C59 H59A 109.2
N21 C59 H59A 109.2
N38 C59 H59B 109.2
N21 C59 H59B 109.2
H59A C59 H59B 107.9
N23 C60 N40 114.4(6)
N23 C60 H60A 108.7
N40 C60 H60A 108.6
N23 C60 H60B 108.7
N40 C60 H60B 108.7
H60A C60 H60B 107.6
C1 N1 C29 123.2(6)
C1 N1 C2 109.6(5)
C29 N1 C2 126.7(6)
C1 N2 C3 112.2(6)
C1 N2 C5 123.3(6)
C3 N2 C5 124.4(6)
C2 N3 C4 110.9(6)
C2 N3 C30 126.5(6)
C4 N3 C30 122.5(6)
C4 N4 C6 122.3(6)
C4 N4 C3 110.4(6)
C6 N4 C3 126.9(6)
C7 N5 C8 110.7(6)
C7 N5 C5 123.2(6)
C8 N5 C5 125.8(6)
C7 N6 C11 121.9(6)
C7 N6 C9 113.9(6)
C11 N6 C9 123.1(6)
C10 N7 C8 111.4(6)
C10 N7 C6 123.2(6)
C8 N7 C6 124.4(6)
C9 N8 C10 114.8(6)
C9 N8 C12 125.5(6)
C10 N8 C12 119.6(6)
C13 N9 C11 121.6(6)
C13 N9 C14 112.9(6)
C11 N9 C14 125.2(6)
C13 N10 C15 115.6(6)
C13 N10 C17 123.1(6)
C15 N10 C17 120.2(6)
C16 N11 C14 110.5(6)
C16 N11 C12 121.6(6)
C14 N11 C12 126.8(6)
C16 N12 C15 111.5(6)
C16 N12 C18 124.5(6)
C15 N12 C18 124.1(6)
C19 N13 C17 129.9(6)
C19 N13 C20 110.3(6)
C17 N13 C20 119.0(6)
C19 N14 C21 112.2(6)
C19 N14 C23 123.1(6)
C21 N14 C23 124.2(6)
C22 N15 C20 114.7(6)
C22 N15 C18 120.6(6)
C20 N15 C18 124.0(6)
C22 N16 C21 113.5(6)
C22 N16 C24 120.6(6)
C21 N16 C24 125.8(6)
C25 N17 C23 123.6(6)
C25 N17 C26 111.6(6)
C23 N17 C26 123.9(6)
C29 N18 C25 124.4(6)
C29 N18 C27 127.3(6)
C25 N18 C27 108.3(6)
C28 N19 C26 113.8(6)
C28 N19 C24 121.1(6)
C26 N19 C24 125.0(6)
C28 N20 C27 114.3(6)
C28 N20 C30 120.7(6)
C27 N20 C30 124.0(6)
C32 N21 C31 115.9(5)
C32 N21 C59 125.4(6)
C31 N21 C59 118.6(6)
C33 N22 C35 125.9(6)
C33 N22 C31 113.5(5)
C35 N22 C31 120.6(6)
C60 N23 C32 122.3(5)
C60 N23 C34 120.3(6)
C32 N23 C34 114.3(5)
C34 N24 C36 123.1(6)
C34 N24 C33 115.9(6)
C36 N24 C33 119.2(5)
C37 N25 C35 123.6(6)
C37 N25 C38 111.4(6)
C35 N25 C38 124.5(6)
C37 N26 C39 112.9(6)
C37 N26 C41 121.9(6)
C39 N26 C41 124.9(6)
C40 N27 C36 126.9(6)
C40 N27 C38 110.7(6)
C36 N27 C38 122.3(6)
C40 N28 C42 123.8(6)
C40 N28 C39 110.6(6)
C42 N28 C39 125.6(6)
C43 N29 C44 111.1(6)
C43 N29 C41 121.9(6)
C44 N29 C41 126.8(5)
C43 N30 C45 112.1(6)
C43 N30 C47 121.9(6)
C45 N30 C47 125.9(6)
C46 N31 C42 126.1(6)
C46 N31 C44 109.9(6)
C42 N31 C44 123.9(6)
C46 N32 C48 123.8(6)
C46 N32 C45 111.3(6)
C48 N32 C45 124.4(6)
C49 N33 C47 123.5(6)
C49 N33 C50 109.7(6)
C47 N33 C50 126.8(6)
C49 N34 C53 125.5(6)
C49 N34 C51 109.2(6)
C53 N34 C51 124.1(6)
C50 N35 C52 111.6(5)
C50 N35 C48 126.0(6)
C52 N35 C48 119.9(6)
C52 N36 C54 122.9(6)
C52 N36 C51 113.6(6)
C54 N36 C51 123.0(6)
C55 N37 C56 112.4(6)
C55 N37 C53 121.5(6)
C56 N37 C53 124.6(6)
C55 N38 C59 123.0(6)
C55 N38 C57 110.3(6)
C59 N38 C57 124.8(6)
C58 N39 C54 127.6(6)
C58 N39 C56 110.5(6)
C54 N39 C56 119.4(6)
C58 N40 C57 114.4(6)
C58 N40 C60 123.6(6)
C57 N40 C60 121.3(6)
C1 O1 Pr1 136.0(5)
C7 O2 Pr1 132.7(4)
C13 O3 Pr1 136.5(4)
C19 O4 Pr1 133.5(5)
C25 O5 Pr1 134.3(4)
C2 O11 H11 109.5
C3 O12 H12 109.5
C8 O13 H13 109.5
C9 O14 H14 109.5
C14 O15 H15 109.5
C15 O16 H16 109.5
C20 O17 H17 109.5
C21 O18 H18 109.5
C26 O19 H19 109.5
C27 O20 H20 109.5
C31 O21 Pr2 126.1(5)
C37 O22 Pr2 133.0(4)
C43 O23 Pr2 132.2(4)
C49 O24 Pr2 135.6(5)
C55 O25 Pr2 135.6(4)
C32 O31 H31 109.5
C33 O32 H32 109.5
C38 O33 H33 109.5
C39 O34 H34 109.5
C44 O35 H35 109.5
C45 O36 H36 109.5
C50 O37 H37 109.5
C51 O38 H38 109.5
C56 O39 H39 109.5
C57 O40 H40 109.5

loop_
_geom_bond_atom_site_label_1
_geom_bond_atom_site_label_2
_geom_bond_distance
O1W Pr1 2.490(6)
O2W Pr1 2.570(6)
O3W Pr1 2.624(5)
O4W Pr2 2.484(6)
O5W Pr2 2.546(6)
O6W Pr2 2.642(6)
Pr1 O3 2.486(4)
Pr1 O5 2.504(5)
Pr1 O4 2.516(5)
Pr1 O1 2.539(4)
Pr1 O2 2.547(5)
Pr1 Cl1 2.777(2)
Pr2 O22 2.503(4)
Pr2 O24 2.505(5)
Pr2 O23 2.528(5)
Pr2 O25 2.534(5)
Pr2 O21 2.542(5)
Pr2 Cl2 2.800(2)
O41 Mo11 1.686(5)
O42 P1 1.540(5)
O42 Mo11 2.421(4)
O42 Mo12 2.430(4)
O42 Mo1 2.462(5)
O43 Mo11 1.846(4)
O43 Mo12 1.962(5)
O44 Mo5 1.823(4)
O44 Mo18 1.997(4)
O45 Mo7 1.896(4)
O45 Mo3 2.008(4)
O46 Mo8 1.880(4)
O46 Mo14 1.989(4)
O47 Mo23 1.877(4)
O47 Mo22 1.983(4)
O48 Mo22 1.858(5)
O48 Mo24 2.011(5)
O49 Mo2 1.856(4)
O49 Mo6 1.996(5)
O50 Mo17 1.836(4)
O50 Mo9 2.001(4)
O51 Mo24 1.884(5)
O51 Mo23 1.961(5)
O52 Mo17 1.852(4)
O52 Mo15 1.977(4)
O53 Mo11 1.829(5)
O53 Mo22 1.986(5)
O54 Mo4 1.826(4)
O54 Mo10 1.979(4)
O55 Mo4 1.678(5)
O56 Mo15 1.839(5)
O56 Mo19 1.986(4)
O57 Mo14 1.899(5)
O57 Mo19 1.981(4)
O58 Mo14 1.844(4)
O58 Mo21 1.967(4)
O59 Mo3 1.902(5)
O59 Mo2 1.981(5)
O60 Mo6 1.837(4)
O60 Mo15 2.026(4)
O61 Mo5 1.683(5)
O62 Mo12 1.865(5)
O62 Mo20 1.933(5)
O63 Mo1 1.872(5)
O63 Mo11 1.983(5)
O64 Mo16 1.842(5)
O64 Mo11 1.959(4)
O65 Mo21 1.849(4)
O65 Mo6 1.967(4)
O66 Mo19 1.697(6)
O67 Mo12 1.864(5)
O67 Mo1 2.016(5)
O68 Mo23 1.834(5)
O68 Mo12 1.971(5)
O69 Mo13 1.816(4)
O69 Mo8 1.999(4)
O70 Mo10 1.864(5)
O70 Mo1 1.958(5)
O71 Mo2 1.834(5)
O71 Mo7 2.006(5)
O72 Mo7 1.794(5)
O72 Mo14 2.011(5)
O73 Mo18 1.861(5)
O73 Mo24 1.966(5)
O74 Mo20 1.835(5)
O74 Mo23 1.972(4)
O75 Mo12 1.669(5)
O76 Mo19 1.859(5)
O76 Mo8 2.021(5)
O77 Mo19 1.851(4)
O77 Mo17 1.976(5)
O78 Mo21 1.659(4)
O79 Mo24 1.615(6)
O80 Mo13 1.672(5)
O81 Mo10 1.855(5)
O81 Mo20 2.008(5)
O82 Mo8 1.865(5)
O82 Mo3 1.941(5)
O83 Mo9 1.690(5)
O84 Mo3 1.683(5)
O85 Mo16 1.659(5)
O86 Mo7 1.670(5)
O87 Mo14 1.674(4)
O88 Mo17 1.704(5)
O89 Mo6 1.666(5)
O90 Mo20 1.862(5)
O90 Mo5 1.985(5)
O91 Mo21 1.847(5)
O91 Mo7 1.961(5)
O92 Mo5 1.841(5)
O92 Mo10 2.010(5)
O93 Mo10 1.649(5)
O94 Mo9 1.862(5)
O94 Mo2 1.954(4)
O95 P1 1.493(5)
O95 Mo24 2.434(5)
O95 Mo23 2.464(4)
O95 Mo22 2.481(4)
O96 P2 1.529(4)
O96 Mo21 2.422(4)
O96 Mo6 2.437(4)
O96 Mo15 2.456(4)
O97 P1 1.549(4)
O97 Mo4 2.421(4)
O97 Mo16 2.425(4)
O97 Mo18 2.436(4)
O98 P2 1.581(6)
O98 Mo2 2.388(5)
O98 Mo3 2.422(4)
O98 Mo7 2.427(5)
O99 P2 1.530(4)
O99 Mo9 2.421(4)
O99 Mo13 2.424(4)
O99 Mo17 2.453(4)
O100 P2 1.515(5)
O100 Mo19 2.421(6)
O100 Mo14 2.450(5)
O100 Mo8 2.461(5)
O101 P1 1.540(4)
O101 Mo10 2.410(4)
O101 Mo5 2.435(4)
O101 Mo20 2.440(4)
O102 Mo15 1.703(5)
O103 Mo1 1.831(4)
O103 Mo4 1.990(5)
O104 Mo16 1.873(5)
O104 Mo4 1.991(4)
O105 Mo18 1.843(4)
O105 Mo16 2.011(5)
O106 Mo9 1.868(5)
O106 Mo13 1.982(5)
O107 Mo22 1.818(5)
O107 Mo16 1.990(5)
O108 Mo4 1.851(5)
O108 Mo18 1.988(5)
O109 Mo3 1.859(5)
O109 Mo13 1.948(5)
O110 Mo6 1.830(4)
O110 Mo9 1.982(4)
O111 Mo24 1.858(5)
O111 Mo5 1.982(5)
O112 Mo18 1.647(5)
O113 Mo1 1.696(5)
O114 Mo2 1.716(5)
O115 Mo13 1.882(5)
O115 Mo17 1.969(5)
O116 Mo15 1.854(4)
O116 Mo21 2.012(5)
O117 Mo8 1.666(5)
O118 Mo22 1.661(5)
O119 Mo23 1.682(5)
O120 Mo20 1.665(4)
C1 O1 1.206(8)
C1 N2 1.304(9)
C1 N1 1.411(9)
C2 O11 1.388(8)
C2 N3 1.395(9)
C2 N1 1.476(9)
C2 C3 1.538(10)
C3 O12 1.392(8)
C3 N2 1.428(9)
C3 N4 1.449(9)
C4 O6 1.242(9)
C4 N4 1.385(9)
C4 N3 1.440(9)
C5 N2 1.485(9)
C5 N5 1.489(9)
C5 H5A 0.9800
C5 H5B 0.9800
C6 N4 1.435(9)
C6 N7 1.475(9)
C6 H6A 0.9800
C6 H6B 0.9800
C7 O2 1.269(8)
C7 N6 1.315(9)
C7 N5 1.378(9)
C8 O13 1.367(8)
C8 N7 1.413(9)
C8 N5 1.460(9)
C8 C9 1.584(10)
C9 N8 1.368(9)
C9 O14 1.386(9)
C9 N6 1.455(9)
C10 O7 1.228(9)
C10 N7 1.368(9)
C10 N8 1.389(9)
C11 N6 1.454(9)
C11 N9 1.469(9)
C11 H11A 0.9800
C11 H11B 0.9800
C12 N11 1.486(9)
C12 N8 1.513(9)
C12 H12A 0.9800
C12 H12B 0.9800
C13 O3 1.241(8)
C13 N10 1.326(9)
C13 N9 1.340(9)
C14 O15 1.355(8)
C14 N11 1.439(9)
C14 N9 1.483(10)
C14 C15 1.552(11)
C15 O16 1.402(9)
C15 N12 1.408(10)
C15 N10 1.490(9)
C16 O8 1.281(9)
C16 N12 1.315(9)
C16 N11 1.375(9)
C17 N13 1.449(9)
C17 N10 1.521(9)
C17 H17A 0.9800
C17 H17B 0.9800
C18 N15 1.466(9)
C18 N12 1.497(9)
C18 H18A 0.9800
C18 H18B 0.9800
C19 N13 1.289(9)
C19 N14 1.294(9)
C19 O4 1.302(9)
C20 O17 1.380(8)
C20 N15 1.442(9)
C20 N13 1.481(9)
C20 C21 1.591(10)
C21 O18 1.385(8)
C21 N16 1.443(9)
C21 N14 1.456(9)
C22 O9 1.165(9)
C22 N15 1.326(9)
C22 N16 1.364(9)
C23 N17 1.409(9)
C23 N14 1.517(9)
C23 H23A 0.9800
C23 H23B 0.9800
C24 N16 1.466(8)
C24 N19 1.512(9)
C24 H24A 0.9800
C24 H24B 0.9800
C25 O5 1.250(9)
C25 N17 1.292(9)
C25 N18 1.413(9)
C26 O19 1.427(8)
C26 N19 1.435(9)
C26 N17 1.509(9)
C26 C27 1.568(10)
C27 O20 1.347(8)
C27 N20 1.423(9)
C27 N18 1.498(9)
C28 O10 1.207(8)
C28 N19 1.371(9)
C28 N20 1.402(9)
C29 N18 1.403(9)
C29 N1 1.421(9)
C29 H29A 0.9800
C29 H29B 0.9800
C30 N3 1.432(9)
C30 N20 1.449(9)
C30 H30A 0.9800
C30 H30B 0.9800
C31 O21 1.193(9)
C31 N21 1.424(9)
C31 N22 1.447(9)
C32 O31 1.348(9)
C32 N21 1.427(10)
C32 N23 1.452(9)
C32 C33 1.608(9)
C33 O32 1.401(8)
C33 N22 1.419(10)
C33 N24 1.484(10)
C34 O26 1.172(10)
C34 N24 1.406(10)
C34 N23 1.472(9)
C35 N25 1.429(9)
C35 N22 1.455(8)
C35 H35A 0.9800
C35 H35B 0.9800
C36 N27 1.435(9)
C36 N24 1.474(8)
C36 H36A 0.9800
C36 H36B 0.9800
C37 O22 1.269(8)
C37 N25 1.332(9)
C37 N26 1.340(9)
C38 O33 1.381(9)
C38 N27 1.436(9)
C38 N25 1.461(9)
C38 C39 1.535(10)
C39 N26 1.394(9)
C39 O34 1.410(8)
C39 N28 1.500(9)
C40 O27 1.199(8)
C40 N27 1.376(9)
C40 N28 1.377(9)
C41 N29 1.429(8)
C41 N26 1.498(9)
C41 H41A 0.9800
C41 H41B 0.9800
C42 N31 1.425(9)
C42 N28 1.449(9)
C42 H42A 0.9800
C42 H42B 0.9800
C43 O23 1.303(9)
C43 N29 1.336(9)
C43 N30 1.358(9)
C44 O35 1.401(8)
C44 N29 1.415(10)
C44 N31 1.465(10)
C44 C45 1.573(10)
C45 O36 1.352(8)
C45 N30 1.442(9)
C45 N32 1.465(9)
C46 O28 1.259(9)
C46 N32 1.339(9)
C46 N31 1.375(9)
C47 N33 1.374(9)
C47 N30 1.451(9)
C47 H47A 0.9800
C47 H47B 0.9800
C48 N32 1.429(9)
C48 N35 1.455(9)
C48 H48A 0.9800
C48 H48B 0.9800
C49 O24 1.263(9)
C49 N33 1.347(9)
C49 N34 1.365(9)
C50 O37 1.406(8)
C50 N35 1.428(10)
C50 N33 1.497(10)
C50 C51 1.561(11)
C51 O38 1.342(9)
C51 N36 1.466(10)
C51 N34 1.501(10)
C52 O29 1.179(9)
C52 N36 1.415(8)
C52 N35 1.428(9)
C53 N34 1.408(9)
C53 N37 1.449(10)
C53 H53A 0.9800
C53 H53B 0.9800
C54 N36 1.442(9)
C54 N39 1.444(9)
C54 H54A 0.9800
C54 H54B 0.9800
C55 N37 1.272(9)
C55 O25 1.288(9)
C55 N38 1.363(10)
C56 O39 1.411(7)
C56 N37 1.444(9)
C56 N39 1.509(9)
C56 C57 1.595(10)
C57 O40 1.353(8)
C57 N40 1.413(9)
C57 N38 1.443(9)
C58 O30 1.228(9)
C58 N39 1.346(9)
C58 N40 1.378(9)
C59 N38 1.432(10)
C59 N21 1.457(9)
C59 H59A 0.9800
C59 H59B 0.9800
C60 N23 1.447(8)
C60 N40 1.450(9)
C60 H60A 0.9800
C60 H60B 0.9800
O11 H11 0.8300
O12 H12 0.8300
O13 H13 0.8300
O14 H14 0.8300
O15 H15 0.8300
O16 H16 0.8300
O17 H17 0.8300
O18 H18 0.8300
O19 H19 0.8300
O20 H20 0.8300
O31 H31 0.8300
O32 H32 0.8300
O33 H33 0.8300
O34 H34 0.8300
O35 H35 0.8300
O36 H36 0.8300
O37 H37 0.8300
O38 H38 0.8300
O39 H39 0.8300
O40 H40 0.8300

loop_
_platon_squeeze_void_nr
_platon_squeeze_void_average_x
_platon_squeeze_void_average_y
_platon_squeeze_void_average_z
_platon_squeeze_void_volume
_platon_squeeze_void_count_electrons
_platon_squeeze_void_content
1 0.070 0.010 0.690 283 140 ' '
2 0.430 0.010 0.190 283 141 ' '
3 0.570 -0.010 0.690 283 140 ' '
4 0.930 -0.010 0.190 283 141 ' '
5 0.700 0.178 0.217 8 7 ' '
6 0.800 0.178 0.717 8 7 ' '
7 0.178 0.509 0.350 283 139 ' '
8 0.322 0.509 0.850 283 139 ' '
9 0.678 0.492 0.350 282 139 ' '
10 0.822 0.492 0.850 283 139 ' '
11 0.200 0.827 0.218 8 7 ' '
12 0.299 0.827 0.718 7 7 ' '
